data_7248118
loop_
_publ_author_name
'Younes, Eyad A.'
'Hammad, Yamen J.'
'Salami, Fatemeh'
'Rasras, Anas J.'
'Al-Qawasmeh, Raed A.'
'Zhao, Yuming'

_publ_section_title
;
 Electron-donating arene-substituted pentacenedione derivatives: a study
 of structural, electronic, and electrochemical properties
;
_journal_issue 8
_journal_name_full 'RSC Advances'
_journal_page_first 5331
_journal_page_last 5339
_journal_paper_doi 10.1039/D3RA05173K
_journal_volume 14
_journal_year 2024
_chemical_formula_moiety 'C88 H46 O2, 1.75(C4 H8 O), 0.35(C H2 Cl2), 3(C3 H7), 0.75(C6 H12)'
_chemical_formula_sum 'C108.85 H90.7 Cl0.7 O3.75'
_chemical_formula_weight 1483.52
_space_group_crystal_system triclinic
_space_group_IT_number 2
_space_group_name_Hall '-P 1'
_space_group_name_H-M_alt 'P -1'
_atom_sites_solution_hydrogens mixed
_atom_sites_solution_primary dual
_audit_creation_date 2022-10-24
_audit_creation_method
;
Olex2 1.5-ac5-023
(compiled 2022.04.12 svn.rca3783a0 for Rigaku Oxford Diffraction, GUI svn.r6498)
;
_audit_update_record
;
2023-07-25 deposited with the CCDC.	2024-02-05 downloaded from the CCDC.
;
_cell_angle_alpha 94.222(2)
_cell_angle_beta 93.435(2)
_cell_angle_gamma 106.380(2)
_cell_formula_units_Z 2
_cell_length_a 13.5911(3)
_cell_length_b 14.1632(4)
_cell_length_c 23.9764(6)
_cell_measurement_reflns_used 19451
_cell_measurement_temperature 100(2)
_cell_measurement_theta_max 78.9710
_cell_measurement_theta_min 3.2620
_cell_volume 4400.2(2)
_computing_cell_refinement 'CrysAlisPro 1.171.42.62a (Rigaku OD, 2022)'
_computing_data_collection 'CrysAlisPro 1.171.42.62a (Rigaku OD, 2022)'
_computing_data_reduction 'CrysAlisPro 1.171.42.62a (Rigaku OD, 2022)'
_computing_molecular_graphics 'Olex2 1.5-ac5-023 (Dolomanov et al., 2009)'
_computing_publication_material 'Olex2 1.5-ac5-023 (Dolomanov et al., 2009)'
_computing_structure_refinement 'SHELXL 2018/3 (Sheldrick, 2015)'
_computing_structure_solution 'SHELXT 2018/2 (Sheldrick, 2018)'
_diffrn_ambient_environment N~2~
_diffrn_ambient_temperature 100(2)
_diffrn_detector 'Hybrid Pixel Array Detector'
_diffrn_detector_area_resol_mean 10.0000
_diffrn_detector_type HyPix
_diffrn_measured_fraction_theta_full 0.993
_diffrn_measured_fraction_theta_max 0.965
_diffrn_measurement_details
;
List of Runs (angles in degrees, time in seconds):

  # Type    Start    End  Width  t~exp~   \w     \q     \k     \f   Frames
#--------------------------------------------------------------------------
  1  \w    -73.00  24.00   0.50    2.55    --  -48.39  84.00-124.00  194
  2  \w    -21.00  73.00   0.50    2.55    --   48.39 -84.00 114.00  188
  3  \w   -115.00 -18.00   0.50   10.19    --  -90.00  84.00-124.00  194
  4  \w   -161.00 -79.00   0.50   10.19    --  -90.00 -84.00 114.00  164
  5  \w     40.00 136.00   0.50   10.19    --  111.50 -84.00 114.00  192
  6  \w    101.00 178.00   0.50   10.19    --  111.50  84.00-124.00  154
  7  \w    -34.00  24.00   0.50    2.55    --  -48.39  37.00   0.00  116
  8  \w    -16.00  26.00   0.50    2.55    --  -48.39  19.00-120.00   84
  9  \w    -16.00  26.00   0.50    2.55    --  -48.39  19.00 150.00   84
 10  \w    -16.00  26.00   0.50    2.55    --  -48.39  19.00 -60.00   84
 11  \w    -16.00  26.00   0.50    2.55    --  -48.39  19.00-150.00   84
 12  \w    -86.00 -13.00   0.50    2.55    --  -48.39 125.00 120.00  146
 13  \w     39.00 123.00   0.50    2.55    --   48.39  19.00 -90.00  168
 14  \w    -24.00  48.00   0.50    2.55    --   48.39 -37.00 150.00  144
 15  \w   -161.00 -83.00   0.50   10.19    --  -90.00 -94.00-150.00  156
 16  \w    -65.00 -18.00   0.50   10.19    --  -90.00  61.00   0.00   94
 17  \w     40.00  79.00   0.50   10.19    --  111.50 -61.00 120.00   78
 18  \w     40.00 105.00   0.50   10.19    --  111.50 -94.00  90.00  130
 19  \w     96.00 178.00   0.50   10.19    --  111.50  61.00  90.00  164
 20  \w     40.00  79.00   0.50   10.19    --  111.50 -61.00   0.00   78
 21  \w     40.00 105.00   0.50   10.19    --  111.50 -94.00-150.00  130
 22  \w    101.00 178.00   0.50   10.19    --  111.50  15.00 150.00  154
 23  \w    101.00 178.00   0.50   10.19    --  111.50  30.00-120.00  154
 24  \w     40.00 105.00   0.50   10.19    --  111.50 -94.00-180.00  130
 25  \w     40.00  80.00   0.50   10.19    --  111.50 -94.00   0.00   80
 26  \w    101.00 178.00   0.50   10.19    --  111.50  45.00-150.00  154
 27  \w    101.00 178.00   0.50   10.19    --  111.50  45.00   0.00  154
 28  \w     40.00  79.00   0.50   10.19    --  111.50 -61.00-120.00   78
 29  \w     42.00 111.00   0.50   10.19    --  111.50-125.00 -30.00  138
 30  \w     40.00 105.00   0.50   10.19    --  111.50 -94.00 -90.00  130
 31  \w     40.00  65.00   0.50   10.19    --  111.50 -94.00  30.00   50
 32  \w    101.00 178.00   0.50   10.19    --  111.50  45.00 -60.00  154
 33  \w    101.00 178.00   0.50   10.19    --  111.50  30.00   0.00  154
 34  \w     90.00 178.00   0.50   10.19    --  111.50  77.00 150.00  176
 35  \w     40.00  79.00   0.50   10.19    --  111.50 -61.00  30.00   78
 36  \w     41.00  66.00   0.50   10.19    --  111.50-104.00  -6.18   50
 37  \w     40.00  79.00   0.50   10.19    --  111.50 -61.00-180.00   78
 38  \w     42.00 111.00   0.50   10.19    --  111.50-125.00-180.00  138
 39  \w     42.00  92.00   0.50   10.19    --  111.50-125.00   0.00  100
 40  \w    101.00 178.00   0.50   10.19    --  111.50  30.00  60.00  154
 41  \w     96.00 178.00   0.50   10.19    --  111.50  61.00 -60.00  164
 42  \w     41.00 107.00   0.50   10.19    --  111.50-103.00 -99.30  132
 43  \w     40.00 105.00   0.50   10.19    --  111.50 -94.00 150.00  130
 44  \w     41.00  91.00   0.50   10.19    --  111.50-102.00 -41.34  100
 45  \w     40.00  79.00   0.50   10.19    --  111.50 -61.00-150.00   78
 46  \w     40.00 105.00   0.50   10.19    --  111.50 -94.00 120.00  130
 47  \w     41.00 106.00   0.50   10.19    --  111.50 -97.00  67.92  130
 48  \w     96.00 178.00   0.50   10.19    --  111.50  61.00-180.00  164
 49  \w   -120.00 -27.00   0.50    2.55    --  -48.39 -77.00   0.00  186
 50  \w   -120.00 -70.00   0.50    2.55    --  -48.39 -77.00-120.00  100
 51  \w   -120.00 -27.00   0.50    2.55    --  -48.39 -77.00 150.00  186
;
_diffrn_measurement_device 'four-circle diffractometer'
_diffrn_measurement_device_type 'XtaLAB Synergy, Dualflex, HyPix'
_diffrn_measurement_method '\w scans'
_diffrn_orient_matrix_type 'CrysAlisPro convention (1999,Acta A55,543-557)'
_diffrn_orient_matrix_UB_11 0.0358177000
_diffrn_orient_matrix_UB_12 -0.0305110000
_diffrn_orient_matrix_UB_13 -0.0565464000
_diffrn_orient_matrix_UB_21 -0.0597276000
_diffrn_orient_matrix_UB_22 -0.1085888000
_diffrn_orient_matrix_UB_23 0.0049988000
_diffrn_orient_matrix_UB_31 -0.0959584000
_diffrn_orient_matrix_UB_32 0.0157151000
_diffrn_orient_matrix_UB_33 -0.0309551000
_diffrn_radiation_monochromator mirror
_diffrn_radiation_probe x-ray
_diffrn_radiation_type 'Cu K\a'
_diffrn_radiation_wavelength 1.54184
_diffrn_reflns_av_R_equivalents 0.0499
_diffrn_reflns_av_unetI/netI 0.0330
_diffrn_reflns_Laue_measured_fraction_full 0.993
_diffrn_reflns_Laue_measured_fraction_max 0.965
_diffrn_reflns_limit_h_max 16
_diffrn_reflns_limit_h_min -17
_diffrn_reflns_limit_k_max 18
_diffrn_reflns_limit_k_min -18
_diffrn_reflns_limit_l_max 30
_diffrn_reflns_limit_l_min -30
_diffrn_reflns_number 100508
_diffrn_reflns_point_group_measured_fraction_full 0.993
_diffrn_reflns_point_group_measured_fraction_max 0.965
_diffrn_reflns_theta_full 67.684
_diffrn_reflns_theta_max 79.519
_diffrn_reflns_theta_min 3.267
_diffrn_source 'micro-focus sealed X-ray tube'
_diffrn_source_type 'PhotonJet (Cu) X-ray Source'
_exptl_absorpt_coefficient_mu 0.698
_exptl_absorpt_correction_T_max 1.00000
_exptl_absorpt_correction_T_min 0.86170
_exptl_absorpt_correction_type multi-scan
_exptl_absorpt_process_details
;
CrysAlisPro 1.171.42.62a (Rigaku Oxford Diffraction, 2022)
Empirical absorption correction using spherical harmonics,
implemented in SCALE3 ABSPACK scaling algorithm.
;
_exptl_crystal_colour orange
_exptl_crystal_colour_primary orange
_exptl_crystal_density_diffrn 1.120
_exptl_crystal_description prism
_exptl_crystal_F_000 1571
_exptl_crystal_size_max 0.395
_exptl_crystal_size_mid 0.088
_exptl_crystal_size_min 0.074
_refine_diff_density_max 0.610
_refine_diff_density_min -0.431
_refine_diff_density_rms 0.088
_refine_ls_extinction_method none
_refine_ls_goodness_of_fit_ref 1.269
_refine_ls_hydrogen_treatment constr
_refine_ls_matrix_type full
_refine_ls_number_parameters 1247
_refine_ls_number_reflns 18467
_refine_ls_number_restraints 789
_refine_ls_restrained_S_all 1.280
_refine_ls_R_factor_all 0.1345
_refine_ls_R_factor_gt 0.1026
_refine_ls_shift/su_max 0.000
_refine_ls_shift/su_mean 0.000
_refine_ls_structure_factor_coef Fsqd
_refine_ls_weighting_details 'w=1/[\s^2^(Fo^2^)+(0.2000P)^2^] where P=(Fo^2^+2Fc^2^)/3'
_refine_ls_weighting_scheme calc
_refine_ls_wR_factor_gt 0.3072
_refine_ls_wR_factor_ref 0.3434
_reflns_Friedel_coverage 0.000
_reflns_number_gt 11683
_reflns_number_total 18467
_reflns_threshold_expression 'I > 2\s(I)'
_cod_data_source_file d3ra05173k2.cif
_cod_data_source_block ey-pyrene
_cod_original_formula_sum 'C108.85 H90.70 Cl0.70 O3.75'
_cod_database_code 7248118
_shelx_shelxl_version_number 2018/3
_chemical_oxdiff_formula C108H90O4
_shelx_space_group_comment
;
The symmetry employed for this shelxl refinement is uniquely defined
by the following loop, which should always be used as a source of
symmetry information in preference to the above space-group names.
They are only intended as comments.
;
_shelx_estimated_absorpt_t_max 0.950
_shelx_estimated_absorpt_t_min 0.770
_olex2_refinement_description
;
1. Fixed Uiso
 At 1.2 times of:
  All C(H) groups, All C(H,H) groups, All C(H,H,H,H) groups
 At 1.5 times of:
  All C(H,H,H) groups, All C(H,H,H,H,H,H) groups
2. Restrained distances
 C112-C113 = C113-C114 = C114-C115 = C115-C116 = C116-C117
 1.52 with sigma of 0.02
 Cl3-C111 = Cl4-C111
 1.771 with sigma of 0.01
 Cl3-C111
 1.78 with sigma of 0.02
 Cl1-C106 = Cl2-C106
 1.771 with sigma of 0.01
 Cl4-C111
 1.77 with sigma of 0.02
 Cl1-C106
 1.78 with sigma of 0.02
 Cl2-C106
 1.77 with sigma of 0.02
 Cl1-Cl2
 2.916 with sigma of 0.03
 C105-C104 = C103-C102
 1.53 with sigma of 0.02
 O3-C105 = O3-C102
 1.44 with sigma of 0.02
 C104-C103
 1.54 with sigma of 0.02
 O4-C110 = O4-C107
 1.44 with sigma of 0.02
 C110-C109 = C108-C107
 1.53 with sigma of 0.02
 C109-C108
 1.54 with sigma of 0.02
 Cl3-Cl4
 2.916 with sigma of 0.03
 Cl5-Cl6
 2.916 with sigma of 0.03
 Cl5-C118
 1.78 with sigma of 0.02
 Cl6-C118
 1.77 with sigma of 0.02
 Cl5-C118 = Cl6-C118
 1.771 with sigma of 0.01
 C112-C114 = C115-C117
 2.53 with sigma of 0.04
 Cl1-Cl2
 2.92 with sigma of 0.04
 C113-C115 = C114-C116
 2.54 with sigma of 0.04
 O3-C104 = O3-C103 = C105-C103 = C104-C102
 2.38 with sigma of 0.04
 O4-C109 = O4-C108 = C110-C108 = C109-C107
 2.38 with sigma of 0.04
 Cl3-Cl4
 2.92 with sigma of 0.04
 Cl5-Cl6
 2.92 with sigma of 0.04
 C112-C114 \\sim C114-C116 \\sim C113-C115 \\sim C115-C117
 with sigma of 0.04
 C112-C113 \\sim C113-C114 \\sim C114-C115 \\sim C115-C116 \\sim C116-C117
 with sigma of 0.02
 O3-C104 \\sim O3-C103
 with sigma of 0.04
 C104-C102 \\sim C105-C103
 with sigma of 0.04
 O3-C105 \\sim O3-C102
 with sigma of 0.02
 C105-C104 \\sim C104-C103 \\sim C103-C102
 with sigma of 0.02
 O4-C110 \\sim O4-C107
 with sigma of 0.02
 C110-C109 \\sim C109-C108 \\sim C108-C107
 with sigma of 0.02
 C109-C107 \\sim C110-C108
 with sigma of 0.04
 O4-C109 \\sim O4-C108
 with sigma of 0.04
 C80-C88 \\sim C80A-C88A
 with sigma of 0.04
 C82-C83 \\sim C82A-C83A
 with sigma of 0.02
 C79-C81 \\sim C79A-C81A
 with sigma of 0.04
 C79-C80 \\sim C79A-C80A
 with sigma of 0.02
 C77-C79 \\sim C77A-C79A
 with sigma of 0.04
 C82-C88 \\sim C82A-C88A
 with sigma of 0.04
 C79-C88 \\sim C79A-C88A
 with sigma of 0.02
 C83-C87 \\sim C83A-C87A
 with sigma of 0.04
 C78-C88 \\sim C78A-C88A
 with sigma of 0.04
 C84-C86 \\sim C84A-C86
 with sigma of 0.04
 C79-C87 \\sim C79A-C87A
 with sigma of 0.04
 C86-C88 \\sim C86-C88A
 with sigma of 0.04
 C81-C82 \\sim C81A-C82A
 with sigma of 0.02
 C78-C80 \\sim C78A-C80A
 with sigma of 0.04
 C80-C81 \\sim C80A-C81A
 with sigma of 0.02
 C79-C83 \\sim C79A-C83A
 with sigma of 0.04
 C76-C77 \\sim C76A-C77A
 with sigma of 0.02
 C80-C82 \\sim C80A-C82A
 with sigma of 0.04
 C76-C87 \\sim C76A-C87A
 with sigma of 0.02
 C81-C83 \\sim C81A-C83A
 with sigma of 0.04
 C77-C87 \\sim C77A-C87A
 with sigma of 0.04
 C83-C84 \\sim C83A-C84A
 with sigma of 0.02
 C83-C88 \\sim C83A-C88A
 with sigma of 0.02
 C75-C76 \\sim C75-C76A
 with sigma of 0.02
 C84-C85 \\sim C84A-C85A
 with sigma of 0.02
 C84-C88 \\sim C84A-C88A
 with sigma of 0.04
 C85-C86 \\sim C85A-C86
 with sigma of 0.02
 C86-C87 \\sim C86-C87A
 with sigma of 0.02
 C87-C88 \\sim C87A-C88A
 with sigma of 0.02
 C77-C78 \\sim C77A-C78A
 with sigma of 0.02
 C75-C77 \\sim C75-C77A
 with sigma of 0.04
 C75-C87 \\sim C75-C87A
 with sigma of 0.04
 C82-C84 \\sim C82A-C84A
 with sigma of 0.04
 C76-C78 \\sim C76A-C78A
 with sigma of 0.04
 C76-C86 \\sim C76A-C86
 with sigma of 0.04
 C76-C88 \\sim C76A-C88A
 with sigma of 0.04
 C83-C85 \\sim C83A-C85A
 with sigma of 0.04
 C78-C79 \\sim C78A-C79A
 with sigma of 0.02
3. Rigid bond restraints
 C76, C76A, C77, C77A, C78, C78A, C79, C79A, C80, C80A, C81, C81A, C82, C82A,
 C83, C83A, C84, C84A, C85, C85A, C86, C87, C87A, C88, C88A
 with sigma for 1-2 distances of 0.01 and sigma for 1-3 distances of 0.01
4. Uiso/Uaniso restraints and constraints
C112 \\sim C113 \\sim C114 \\sim C115 \\sim C116 \\sim C117: within 2A with
sigma of 0.04 and sigma for terminal atoms of 0.08 within 2A
Cl3 \\sim Cl4 \\sim C111: within 2A with sigma of 0.04 and sigma for terminal
atoms of 0.08 within 2A
Cl1 \\sim Cl2 \\sim C106: within 2A with sigma of 0.04 and sigma for terminal
atoms of 0.08 within 2A
O3 \\sim C102 \\sim C103 \\sim C104 \\sim C105: within 2A with sigma of 0.04
and sigma for terminal atoms of 0.08 within 2A
O4 \\sim C107 \\sim C108 \\sim C109 \\sim C110: within 2A with sigma of 0.04
and sigma for terminal atoms of 0.08 within 2A
Cl5 \\sim Cl6 \\sim C118: within 2A with sigma of 0.04 and sigma for terminal
atoms of 0.08 within 2A
C76 \\sim C76A \\sim C77 \\sim C77A \\sim C78 \\sim C78A \\sim C79 \\sim C79A
\\sim C80 \\sim C80A \\sim C81 \\sim C81A \\sim C82 \\sim C82A \\sim C83 \\sim
C83A \\sim C84 \\sim C84A \\sim C85 \\sim C85A \\sim C86 \\sim C87 \\sim C87A
\\sim C88 \\sim C88A: within 1.7A with sigma of 0.04 and sigma for terminal
atoms of 0.08 within 1.7A
Uanis(C106) \\sim Ueq: with sigma of 0.01 and sigma for terminal atoms of 0.02
Uanis(C111) \\sim Ueq: with sigma of 0.02 and sigma for terminal atoms of 0.04
Uanis(C93) = Uanis(C94)
Uanis(Cl3) = Uanis(Cl4)
Uanis(Cl1) = Uanis(Cl2)
5. Rigid body (RIGU) restrains
 Cl3, Cl4, C111
 with sigma for 1-2 distances of 0.004 and sigma for 1-3 distances of 0.004
 C112, C113, C114, C115, C116, C117
 with sigma for 1-2 distances of 0.004 and sigma for 1-3 distances of 0.004
 Cl1, Cl2, C106
 with sigma for 1-2 distances of 0.004 and sigma for 1-3 distances of 0.004
 O3, C102, C103, C104, C105
 with sigma for 1-2 distances of 0.004 and sigma for 1-3 distances of 0.004
 O4, C107, C108, C109, C110
 with sigma for 1-2 distances of 0.004 and sigma for 1-3 distances of 0.004
 Cl5, Cl6, C118
 with sigma for 1-2 distances of 0.004 and sigma for 1-3 distances of 0.004
6. Others
 Sof(H92C)=Sof(H92D)=Sof(C94)=Sof(H94A)=Sof(H94B)=Sof(H95D)=Sof(H95E)=
 Sof(H95F)=1-FVAR(1)
 Sof(H92A)=Sof(H92B)=Sof(C93)=Sof(H93A)=Sof(H93B)=Sof(H95A)=Sof(H95B)=
 Sof(H95C)=FVAR(1)
 Sof(H75A)=Sof(C76A)=Sof(C77A)=Sof(H77A)=Sof(C78A)=Sof(H78A)=Sof(C79A)=
 Sof(C80A)=Sof(H80A)=Sof(C81A)=Sof(H81A)=Sof(C82A)=Sof(H82A)=Sof(C83A)=
 Sof(C84A)=Sof(H84A)=Sof(C85A)=Sof(H85A)=Sof(C87A)=Sof(C88A)=1-FVAR(2)
 Sof(H75)=Sof(C76)=Sof(C77)=Sof(H77)=Sof(C78)=Sof(H78)=Sof(C79)=Sof(C80)=
 Sof(H80)=Sof(C81)=Sof(H81)=Sof(C82)=Sof(H82)=Sof(C83)=Sof(C84)=Sof(H84)=
 Sof(C85)=Sof(H85)=Sof(C87)=Sof(C88)=FVAR(2)
 Fixed Sof: O3(0.9) C102(0.9) H10L(0.9) H10M(0.9) C103(0.9) H10N(0.9)
 H10O(0.9) C104(0.9) H10P(0.9) H10Q(0.9) C105(0.9) H10R(0.9) H10S(0.9) O4(0.85)
 Cl3(0.15) Cl4(0.15) C107(0.85) H10F(0.85) H10G(0.85) C108(0.85) H10H(0.85)
 H10I(0.85) C109(0.85) H10J(0.85) H10K(0.85) C110(0.85) H11O(0.85) H11P(0.85)
 C111(0.15) H11Q(0.15) H11R(0.15) Cl1(0.1) Cl2(0.1) C106(0.1) H10T(0.1)
 H10U(0.1) Cl5(0.1) Cl6(0.1) C118(0.1) H11S(0.1) H11T(0.1) C96(0.75) H96A(0.75)
 H96B(0.75) H96C(0.75) C97(0.75) H97(0.75) C98(0.75) H98(0.75) C99(0.75)
 H99A(0.75) H99B(0.75) C100(0.75) H10A(0.75) H10B(0.75) C101(0.75) H10C(0.75)
 H10D(0.75) H10E(0.75) C112(0.5) H11A(0.5) H11B(0.5) H11C(0.5) C113(0.5)
 H11D(0.5) H11E(0.5) C114(0.5) H11F(0.5) H11G(0.5) C115(0.5) H11H(0.5)
 H11I(0.5) C116(0.5) H11J(0.5) H11K(0.5) C117(0.5) H11L(0.5) H11M(0.5) H11N(0.5)
7.a Riding coordinates:
 C95(H95D,H95E,H95F), C95(H95A,H95B,H95C), C101(H10C,H10D,H10E), C112(H11A,
 H11B,H11C), C117(H11L,H11M,H11N)
7.b Secondary CH2 refined with riding coordinates:
 C102(H10L,H10M), C103(H10N,H10O), C104(H10P,H10Q), C105(H10R,H10S), C107(H10F,
 H10G), C108(H10H,H10I), C109(H10J,H10K), C110(H11O,H11P), C111(H11Q,H11R),
 C106(H10T,H10U), C118(H11S,H11T), C90(H90A,H90B), C91(H91A,H91B), C92(H92C,
 H92D), C92(H92A,H92B), C93(H93A,H93B), C94(H94A,H94B), C99(H99A,H99B),
 C100(H10A,H10B), C113(H11D,H11E), C114(H11F,H11G), C115(H11H,H11I), C116(H11J,
 H11K)
7.c Aromatic/amide H refined with riding coordinates:
 C3(H3), C4(H4), C5(H5), C6(H6), C10(H10), C14(H14), C15(H15), C16(H16),
 C17(H17), C21(H21), C25(H25), C26(H26), C28(H28), C29(H29), C31(H31), C32(H32),
  C33(H33), C35(H35), C36(H36), C41(H41), C42(H42), C44(H44), C45(H45),
 C47(H47), C48(H48), C49(H49), C51(H51), C52(H52), C58(H58), C59(H59), C61(H61),
  C62(H62), C64(H64), C65(H65), C66(H66), C68(H68), C69(H69), C74(H74),
 C75(H75), C75(H75A), C77(H77), C77A(H77A), C78(H78), C78A(H78A), C80(H80),
 C80A(H80A), C81(H81), C81A(H81A), C82(H82), C82A(H82A), C84(H84), C84A(H84A),
 C85(H85), C85A(H85A), C97(H97), C98(H98)
7.d Idealised Me refined as rotating group:
 C89(H89A,H89B,H89C), C96(H96A,H96B,H96C)
;
_olex2_submission_special_instructions 'No special instructions were received'
_oxdiff_exptl_absorpt_empirical_details
;
Empirical correction (ABSPACK) includes:
- Absorption correction using spherical harmonics
- Frame scaling
;
_oxdiff_exptl_absorpt_empirical_full_max 1.652
_oxdiff_exptl_absorpt_empirical_full_min 0.542

loop_
_space_group_symop_operation_xyz
'x, y, z'
'-x, -y, -z'

loop_
_atom_site_label
_atom_site_type_symbol
_atom_site_fract_x
_atom_site_fract_y
_atom_site_fract_z
_atom_site_U_iso_or_equiv
_atom_site_adp_type
_atom_site_occupancy
_atom_site_site_symmetry_order
_atom_site_calc_flag
_atom_site_refinement_flags_posn
_atom_site_refinement_flags_adp
_atom_site_refinement_flags_occupancy
_atom_site_disorder_assembly
_atom_site_disorder_group
O1 O 0.36914(15) 0.69466(15) 0.48978(8) 0.0673(5) Uani 1 1 d . . . . .
O2 O 0.69222(15) 0.54616(16) 0.49263(8) 0.0674(5) Uani 1 1 d . . . . .
C1 C 0.4447(2) 0.66472(19) 0.49048(11) 0.0589(6) Uani 1 1 d . . . . .
C2 C 0.5062(2) 0.66383(19) 0.54391(11) 0.0598(6) Uani 1 1 d . . . . .
C3 C 0.4789(3) 0.7008(2) 0.59411(11) 0.0683(7) Uani 1 1 d . . . . .
H3 H 0.420693 0.725437 0.594062 0.082 Uiso 1 1 calc R U . . .
C4 C 0.5352(3) 0.7019(2) 0.64375(12) 0.0724(7) Uani 1 1 d . . . . .
H4 H 0.516319 0.728018 0.677791 0.087 Uiso 1 1 calc R U . . .
C5 C 0.6199(3) 0.6649(2) 0.64432(12) 0.0705(7) Uani 1 1 d . . . . .
H5 H 0.658805 0.666201 0.678795 0.085 Uiso 1 1 calc R U . . .
C6 C 0.6477(2) 0.6266(2) 0.59546(11) 0.0649(6) Uani 1 1 d . . . . .
H6 H 0.704739 0.600298 0.596203 0.078 Uiso 1 1 calc R U . . .
C7 C 0.5915(2) 0.62658(19) 0.54440(11) 0.0587(6) Uani 1 1 d . . . . .
C8 C 0.6222(2) 0.5851(2) 0.49160(10) 0.0572(6) Uani 1 1 d . . . . .
C9 C 0.5664(2) 0.59286(19) 0.43794(10) 0.0566(6) Uani 1 1 d . . . . .
C10 C 0.5961(2) 0.5577(2) 0.38788(10) 0.0573(6) Uani 1 1 d . . . . .
H10 H 0.652896 0.531006 0.388720 0.069 Uiso 1 1 calc R U . . .
C11 C 0.5444(2) 0.5611(2) 0.33689(10) 0.0575(6) Uani 1 1 d . . . . .
C12 C 0.5663(2) 0.5176(2) 0.28206(10) 0.0611(6) Uani 1 1 d . . . . .
C13 C 0.4705(2) 0.4696(2) 0.24527(10) 0.0587(6) Uani 1 1 d . . . . .
C14 C 0.4534(2) 0.3772(2) 0.21550(10) 0.0624(6) Uani 1 1 d . . . . .
H14 H 0.505181 0.344138 0.217558 0.075 Uiso 1 1 calc R U . . .
C15 C 0.3621(2) 0.3332(2) 0.18304(11) 0.0669(7) Uani 1 1 d . . . . .
H15 H 0.350546 0.269585 0.163606 0.080 Uiso 1 1 calc R U . . .
C16 C 0.2870(2) 0.3828(2) 0.17902(11) 0.0676(7) Uani 1 1 d . . . . .
H16 H 0.224739 0.353705 0.156045 0.081 Uiso 1 1 calc R U . . .
C17 C 0.3031(2) 0.4741(2) 0.20841(11) 0.0626(6) Uani 1 1 d . . . . .
H17 H 0.251750 0.507611 0.205194 0.075 Uiso 1 1 calc R U . . .
C18 C 0.3926(2) 0.5177(2) 0.24244(10) 0.0582(6) Uani 1 1 d . . . . .
C19 C 0.4098(2) 0.6097(2) 0.28067(10) 0.0577(6) Uani 1 1 d . . . . .
C20 C 0.4614(2) 0.60274(19) 0.33632(10) 0.0576(6) Uani 1 1 d . . . . .
C21 C 0.4295(2) 0.63421(19) 0.38640(10) 0.0574(6) Uani 1 1 d . . . . .
H21 H 0.371300 0.658841 0.385808 0.069 Uiso 1 1 calc R U . . .
C22 C 0.4814(2) 0.63021(18) 0.43736(10) 0.0563(6) Uani 1 1 d . . . . .
C23 C 0.6611(2) 0.5232(2) 0.26551(11) 0.0674(7) Uani 1 1 d . . . . .
C24 C 0.7608(2) 0.5769(2) 0.29930(12) 0.0668(7) Uani 1 1 d . . . . .
C25 C 0.8072(2) 0.6742(3) 0.29005(13) 0.0733(8) Uani 1 1 d . . . . .
H25 H 0.772431 0.706833 0.265878 0.088 Uiso 1 1 calc R U . . .
C26 C 0.9045(3) 0.7248(3) 0.31585(14) 0.0775(8) Uani 1 1 d . . . . .
H26 H 0.933757 0.792105 0.309610 0.093 Uiso 1 1 calc R U . . .
C27 C 0.9592(2) 0.6805(2) 0.34998(13) 0.0729(8) Uani 1 1 d . . . . .
C28 C 1.0619(3) 0.7299(3) 0.37510(14) 0.0793(8) Uani 1 1 d . . . . .
H28 H 1.093430 0.796856 0.369035 0.095 Uiso 1 1 calc R U . . .
C29 C 1.1133(3) 0.6822(3) 0.40699(15) 0.0819(9) Uani 1 1 d . . . . .
H29 H 1.180755 0.716631 0.422972 0.098 Uiso 1 1 calc R U . . .
C30 C 1.0699(2) 0.5809(3) 0.41776(13) 0.0735(8) Uani 1 1 d . . . . .
C31 C 1.1232(3) 0.5313(3) 0.45042(15) 0.0847(9) Uani 1 1 d . . . . .
H31 H 1.191774 0.564172 0.465291 0.102 Uiso 1 1 calc R U . . .
C32 C 1.0783(3) 0.4352(3) 0.46160(17) 0.0887(10) Uani 1 1 d . . . . .
H32 H 1.115397 0.402417 0.484269 0.106 Uiso 1 1 calc R U . . .
C33 C 0.9783(3) 0.3867(3) 0.43948(15) 0.0841(9) Uani 1 1 d . . . . .
H33 H 0.947431 0.320647 0.447471 0.101 Uiso 1 1 calc R U . . .
C34 C 0.9225(2) 0.4328(3) 0.40590(14) 0.0756(8) Uani 1 1 d . . . . .
C35 C 0.8202(2) 0.3834(3) 0.38195(13) 0.0733(8) Uani 1 1 d . . . . .
H35 H 0.787982 0.317564 0.389935 0.088 Uiso 1 1 calc R U . . .
C36 C 0.7685(2) 0.4291(2) 0.34801(13) 0.0709(7) Uani 1 1 d . . . . .
H36 H 0.700948 0.394171 0.332445 0.085 Uiso 1 1 calc R U . . .
C37 C 0.8128(2) 0.5289(2) 0.33488(11) 0.0622(6) Uani 1 1 d . . . . .
C38 C 0.9130(2) 0.5802(2) 0.35993(12) 0.0691(7) Uani 1 1 d . . . . .
C39 C 0.9684(2) 0.5314(3) 0.39444(12) 0.0716(8) Uani 1 1 d . . . . .
C40 C 0.6785(2) 0.4830(3) 0.20816(12) 0.0720(7) Uani 1 1 d . . . . .
C41 C 0.7266(3) 0.4081(3) 0.20395(14) 0.0823(9) Uani 1 1 d . . . . .
H41 H 0.746944 0.384197 0.237456 0.099 Uiso 1 1 calc R U . . .
C42 C 0.7458(3) 0.3669(3) 0.15297(15) 0.0897(10) Uani 1 1 d . . . . .
H42 H 0.776859 0.314574 0.151857 0.108 Uiso 1 1 calc R U . . .
C43 C 0.7194(3) 0.4026(3) 0.10344(15) 0.0880(10) Uani 1 1 d . . . . .
C44 C 0.7380(3) 0.3630(4) 0.04930(17) 0.1013(12) Uani 1 1 d . . . . .
H44 H 0.765587 0.308429 0.046763 0.122 Uiso 1 1 calc R U . . .
C45 C 0.7169(3) 0.4022(4) 0.00262(17) 0.1075(14) Uani 1 1 d . . . . .
H45 H 0.730886 0.374981 -0.032398 0.129 Uiso 1 1 calc R U . . .
C46 C 0.6744(3) 0.4828(4) 0.00348(14) 0.0963(12) Uani 1 1 d . . . . .
C47 C 0.6529(3) 0.5253(4) -0.04452(16) 0.1118(15) Uani 1 1 d . . . . .
H47 H 0.668050 0.500142 -0.079801 0.134 Uiso 1 1 calc R U . . .
C48 C 0.6107(3) 0.6019(5) -0.04236(16) 0.1200(18) Uani 1 1 d . . . . .
H48 H 0.595288 0.627725 -0.076187 0.144 Uiso 1 1 calc R U . . .
C49 C 0.5897(3) 0.6431(4) 0.00862(15) 0.1060(14) Uani 1 1 d . . . . .
H49 H 0.561580 0.697432 0.009577 0.127 Uiso 1 1 calc R U . . .
C50 C 0.6103(3) 0.6036(4) 0.05835(14) 0.0923(11) Uani 1 1 d . . . . .
C51 C 0.5879(3) 0.6418(3) 0.11183(13) 0.0836(9) Uani 1 1 d . . . . .
H51 H 0.557622 0.694717 0.113659 0.100 Uiso 1 1 calc R U . . .
C52 C 0.6092(2) 0.6037(3) 0.15933(13) 0.0759(8) Uani 1 1 d . . . . .
H52 H 0.594530 0.631199 0.194098 0.091 Uiso 1 1 calc R U . . .
C53 C 0.6534(2) 0.5225(3) 0.15923(12) 0.0721(8) Uani 1 1 d . . . . .
C54 C 0.6746(2) 0.4825(3) 0.10632(12) 0.0789(9) Uani 1 1 d . . . . .
C55 C 0.6529(3) 0.5235(3) 0.05623(13) 0.0840(9) Uani 1 1 d . . . . .
C56 C 0.3864(2) 0.6921(2) 0.26869(11) 0.0620(6) Uani 1 1 d . . . . .
C57 C 0.3441(2) 0.7116(2) 0.21268(11) 0.0616(6) Uani 1 1 d . . . . .
C58 C 0.4147(2) 0.7620(2) 0.17715(12) 0.0680(7) Uani 1 1 d . . . . .
H58 H 0.486198 0.773722 0.186763 0.082 Uiso 1 1 calc R U . . .
C59 C 0.3830(2) 0.7951(2) 0.12874(12) 0.0700(7) Uani 1 1 d . . . . .
H59 H 0.432901 0.826467 0.104736 0.084 Uiso 1 1 calc R U . . .
C60 C 0.2791(2) 0.7834(2) 0.11410(12) 0.0675(7) Uani 1 1 d . . . . .
C61 C 0.2442(3) 0.8221(3) 0.06574(13) 0.0778(8) Uani 1 1 d . . . . .
H61 H 0.293118 0.856230 0.042058 0.093 Uiso 1 1 calc R U . . .
C62 C 0.1445(3) 0.8112(3) 0.05316(15) 0.0850(9) Uani 1 1 d . . . . .
H62 H 0.123886 0.837537 0.020593 0.102 Uiso 1 1 calc R U . . .
C63 C 0.0675(3) 0.7606(3) 0.08776(14) 0.0801(8) Uani 1 1 d . . . . .
C64 C -0.0373(3) 0.7478(3) 0.07583(17) 0.0942(11) Uani 1 1 d . . . . .
H64 H -0.059493 0.774237 0.043740 0.113 Uiso 1 1 calc R U . . .
C65 C -0.1092(3) 0.6979(4) 0.10917(19) 0.0999(12) Uani 1 1 d . . . . .
H65 H -0.180056 0.690769 0.100124 0.120 Uiso 1 1 calc R U . . .
C66 C -0.0790(3) 0.6581(3) 0.15584(17) 0.0904(10) Uani 1 1 d . . . . .
H66 H -0.129408 0.622886 0.178412 0.108 Uiso 1 1 calc R U . . .
C67 C 0.0249(2) 0.6690(2) 0.17011(14) 0.0741(8) Uani 1 1 d . . . . .
C68 C 0.0594(2) 0.6307(2) 0.21888(13) 0.0736(8) Uani 1 1 d . . . . .
H68 H 0.010160 0.595080 0.241909 0.088 Uiso 1 1 calc R U . . .
C69 C 0.1603(2) 0.6442(2) 0.23275(12) 0.0686(7) Uani 1 1 d . . . . .
H69 H 0.180616 0.619141 0.265850 0.082 Uiso 1 1 calc R U . . .
C70 C 0.2382(2) 0.6956(2) 0.19868(11) 0.0612(6) Uani 1 1 d . . . . .
C71 C 0.2057(2) 0.7324(2) 0.14933(11) 0.0638(6) Uani 1 1 d . . . . .
C72 C 0.0997(2) 0.7203(2) 0.13586(12) 0.0704(7) Uani 1 1 d . . . . .
C73 C 0.4091(3) 0.7820(2) 0.31000(12) 0.0728(8) Uani 1 1 d . . . . .
C74 C 0.3254(3) 0.8094(3) 0.33111(13) 0.0801(9) Uani 1 1 d . . . . .
H74 H 0.257309 0.772012 0.317678 0.096 Uiso 1 1 calc R U . . .
C75 C 0.3392(4) 0.8885(3) 0.37045(15) 0.0931(11) Uani 1 1 d D . . . .
H75 H 0.279943 0.902358 0.383880 0.112 Uiso 0.56(2) 1 calc R U P A 1
H75A H 0.282638 0.905373 0.385461 0.112 Uiso 0.44(2) 1 calc R U P A 2
C76 C 0.4295(6) 0.9455(11) 0.3903(7) 0.078(3) Uani 0.56(2) 1 d D U P A 1
C76A C 0.4465(11) 0.9458(11) 0.3882(8) 0.097(4) Uani 0.44(2) 1 d D U P A 2
C77 C 0.4416(8) 1.0269(12) 0.4312(8) 0.081(2) Uani 0.56(2) 1 d D U P A 1
H77 H 0.382977 1.043335 0.443801 0.098 Uiso 0.56(2) 1 calc R U P A 1
C77A C 0.4767(19) 1.0289(14) 0.4308(9) 0.108(4) Uani 0.44(2) 1 d D U P A 2
H77A H 0.424237 1.045882 0.450201 0.130 Uiso 0.44(2) 1 calc R U P A 2
C78 C 0.5363(9) 1.0802(10) 0.4518(7) 0.081(3) Uani 0.56(2) 1 d D U P A 1
H78 H 0.543442 1.128520 0.482550 0.098 Uiso 0.56(2) 1 calc R U P A 1
C78A C 0.575(2) 1.0831(15) 0.4445(9) 0.121(5) Uani 0.44(2) 1 d D U P A 2
H78A H 0.585795 1.139909 0.470366 0.145 Uiso 0.44(2) 1 calc R U P A 2
C79 C 0.6266(8) 1.0673(10) 0.4295(6) 0.082(2) Uani 0.56(2) 1 d D U P A 1
C79A C 0.6620(18) 1.0629(12) 0.4236(10) 0.115(4) Uani 0.44(2) 1 d D U P A 2
C80 C 0.7222(10) 1.1229(11) 0.4478(8) 0.109(3) Uani 0.56(2) 1 d D U P A 1
H80 H 0.729292 1.177457 0.474851 0.131 Uiso 0.56(2) 1 calc R U P A 1
C80A C 0.761(2) 1.1160(15) 0.4360(11) 0.142(6) Uani 0.44(2) 1 d D U P A 2
H80A H 0.774664 1.172934 0.462088 0.170 Uiso 0.44(2) 1 calc R U P A 2
C81 C 0.8118(8) 1.1055(10) 0.4295(7) 0.111(4) Uani 0.56(2) 1 d D U P A 1
H81 H 0.877803 1.146252 0.444230 0.133 Uiso 0.56(2) 1 calc R U P A 1
C81A C 0.8435(19) 1.0930(17) 0.4131(13) 0.161(6) Uani 0.44(2) 1 d D U P A 2
H81A H 0.911650 1.129941 0.426685 0.193 Uiso 0.44(2) 1 calc R U P A 2
C82 C 0.8019(7) 1.0256(10) 0.3885(7) 0.107(4) Uani 0.56(2) 1 d D U P A 1
H82 H 0.861389 1.011948 0.375229 0.128 Uiso 0.56(2) 1 calc R U P A 1
C82A C 0.8278(16) 1.0147(17) 0.3694(13) 0.156(6) Uani 0.44(2) 1 d D U P A 2
H82A H 0.882839 1.002137 0.350447 0.187 Uiso 0.44(2) 1 calc R U P A 2
C83 C 0.7022(7) 0.9658(12) 0.3672(7) 0.086(3) Uani 0.56(2) 1 d D U P A 1
C83A C 0.7226(14) 0.9563(17) 0.3561(12) 0.119(4) Uani 0.44(2) 1 d D U P A 2
C84 C 0.6918(7) 0.8787(11) 0.3281(6) 0.080(3) Uani 0.56(2) 1 d D U P A 1
H84 H 0.751689 0.863313 0.316768 0.096 Uiso 0.56(2) 1 calc R U P A 1
C84A C 0.6976(12) 0.8745(17) 0.3112(11) 0.111(5) Uani 0.44(2) 1 d D U P A 2
H84A H 0.749204 0.861801 0.289253 0.134 Uiso 0.44(2) 1 calc R U P A 2
C85 C 0.5984(8) 0.8201(10) 0.3081(7) 0.086(3) Uani 0.56(2) 1 d D U P A 1
H85 H 0.592729 0.765729 0.281215 0.103 Uiso 0.56(2) 1 calc R U P A 1
C85A C 0.5987(9) 0.8183(13) 0.3024(9) 0.091(4) Uani 0.44(2) 1 d D U P A 2
H85A H 0.585517 0.759317 0.277990 0.109 Uiso 0.44(2) 1 calc R U P A 2
C86 C 0.5081(3) 0.8392(2) 0.32693(13) 0.0759(8) Uani 1 1 d D U . . .
C87 C 0.5160(7) 0.9227(11) 0.3690(6) 0.072(2) Uani 0.56(2) 1 d D U P A 1
C87A C 0.5369(12) 0.9247(12) 0.3663(9) 0.094(4) Uani 0.44(2) 1 d D U P A 2
C88 C 0.6158(6) 0.9823(9) 0.3891(6) 0.073(2) Uani 0.56(2) 1 d D U P A 1
C88A C 0.6408(15) 0.9808(14) 0.3794(10) 0.115(4) Uani 0.44(2) 1 d D U P A 2
O3 O 0.1065(6) 0.3774(7) 0.3059(3) 0.221(3) Uani 0.9 1 d D U P B 1
C102 C 0.1060(8) 0.2699(8) 0.3015(6) 0.222(5) Uani 0.9 1 d D U P B 1
H10L H 0.145355 0.255214 0.270225 0.267 Uiso 0.9 1 calc R U P B 1
H10M H 0.135795 0.253156 0.336840 0.267 Uiso 0.9 1 calc R U P B 1
C103 C -0.0056(9) 0.2143(8) 0.2907(6) 0.235(5) Uani 0.9 1 d D U P B 1
H10N H -0.037776 0.203608 0.326557 0.282 Uiso 0.9 1 calc R U P B 1
H10O H -0.013996 0.149089 0.269879 0.282 Uiso 0.9 1 calc R U P B 1
C104 C -0.0543(8) 0.2763(8) 0.2565(5) 0.211(4) Uani 0.9 1 d D U P B 1
H10P H -0.060022 0.253748 0.216077 0.253 Uiso 0.9 1 calc R U P B 1
H10Q H -0.123875 0.272891 0.268072 0.253 Uiso 0.9 1 calc R U P B 1
C105 C 0.0142(8) 0.3763(6) 0.2679(3) 0.169(3) Uani 0.9 1 d D U P B 1
H10R H -0.023081 0.419601 0.285792 0.202 Uiso 0.9 1 calc R U P B 1
H10S H 0.036930 0.402409 0.232171 0.202 Uiso 0.9 1 calc R U P B 1
O4 O 0.7547(5) 0.8505(5) 0.4899(2) 0.174(2) Uani 0.85 1 d D U P C 1
Cl3 Cl 0.9430(15) 0.9266(18) 0.5179(9) 0.262(7) Uani 0.15 1 d D U P D 2
Cl4 Cl 0.7903(15) 0.9054(16) 0.5978(9) 0.262(7) Uani 0.15 1 d D U P D 2
C107 C 0.8198(5) 0.8018(5) 0.4520(3) 0.1280(18) Uani 0.85 1 d D U P C 1
H10F H 0.781404 0.732176 0.439657 0.154 Uiso 0.85 1 calc R U P C 1
H10G H 0.836056 0.837912 0.418352 0.154 Uiso 0.85 1 calc R U P C 1
C108 C 0.9122(7) 0.8066(9) 0.4854(3) 0.190(4) Uani 0.85 1 d D U P C 1
H10H H 0.966621 0.868855 0.481962 0.228 Uiso 0.85 1 calc R U P C 1
H10I H 0.938259 0.749729 0.474851 0.228 Uiso 0.85 1 calc R U P C 1
C109 C 0.8765(9) 0.8030(11) 0.5429(4) 0.212(4) Uani 0.85 1 d D U P C 1
H10J H 0.835334 0.735201 0.548674 0.255 Uiso 0.85 1 calc R U P C 1
H10K H 0.935820 0.824136 0.571599 0.255 Uiso 0.85 1 calc R U P C 1
C110 C 0.8138(8) 0.8709(8) 0.5463(3) 0.183(3) Uani 0.85 1 d D U P C 1
H11O H 0.857246 0.940423 0.552626 0.219 Uiso 0.85 1 calc R U P C 1
H11P H 0.767160 0.856805 0.576721 0.219 Uiso 0.85 1 calc R U P C 1
C111 C 0.8741(18) 0.9895(15) 0.5597(10) 0.107(8) Uani 0.15 1 d D U P D 2
H11Q H 0.922870 1.041349 0.585895 0.128 Uiso 0.15 1 calc R U P D 2
H11R H 0.834377 1.021745 0.535478 0.128 Uiso 0.15 1 calc R U P D 2
Cl1 Cl 0.976(3) 1.112(2) 0.2829(14) 0.238(8) Uani 0.1 1 d D U P E 3
Cl2 Cl 0.808(2) 1.188(2) 0.2552(13) 0.238(8) Uani 0.1 1 d D U P E 3
C106 C 0.930(3) 1.217(2) 0.293(2) 0.119(14) Uani 0.1 1 d D U P E 3
H10T H 0.923867 1.232112 0.333845 0.143 Uiso 0.1 1 calc R U P E 3
H10U H 0.978174 1.275542 0.279699 0.143 Uiso 0.1 1 calc R U P E 3
Cl5 Cl 0.810(5) 1.091(3) 0.126(3) 0.38(3) Uani 0.1 1 d D U P F 2
Cl6 Cl 0.754(3) 0.896(2) 0.1706(13) 0.234(12) Uani 0.1 1 d D U P F 2
C118 C 0.740(6) 0.964(3) 0.113(2) 0.23(3) Uani 0.1 1 d D U P F 2
H11S H 0.666477 0.957934 0.104720 0.274 Uiso 0.1 1 calc R U P F 2
H11T H 0.765047 0.935576 0.079735 0.274 Uiso 0.1 1 calc R U P F 2
C89 C 0.0387(5) 0.4142(6) 0.1144(3) 0.145(2) Uani 1 1 d . . . . .
H89A H 0.052166 0.352792 0.124166 0.218 Uiso 1 1 calc R U . . .
H89B H -0.025776 0.418622 0.129059 0.218 Uiso 1 1 calc R U . . .
H89C H 0.095401 0.470830 0.130835 0.218 Uiso 1 1 calc R U . . .
C90 C 0.0304(4) 0.4149(5) 0.0544(2) 0.1301(18) Uani 1 1 d . . . . .
H90A H -0.023882 0.354459 0.038867 0.156 Uiso 1 1 calc R U . . .
H90B H 0.096066 0.409166 0.040808 0.156 Uiso 1 1 calc R U . . .
C91 C 0.0077(4) 0.4992(5) 0.0298(2) 0.1265(18) Uani 1 1 d . . . . .
H91A H -0.055049 0.507599 0.045878 0.152 Uiso 1 1 calc R U . . .
H91B H 0.064629 0.558678 0.043657 0.152 Uiso 1 1 calc R U . . .
C92 C 0.4842(5) 1.0375(5) 0.0158(3) 0.146(2) Uani 1 1 d . . . . .
H92C H 0.409224 1.009648 0.018216 0.175 Uiso 0.592(9) 1 calc R U P G 2
H92D H 0.492257 1.092524 -0.008353 0.175 Uiso 0.592(9) 1 calc R U P G 2
H92A H 0.423766 1.041305 -0.008200 0.175 Uiso 0.408(9) 1 calc R U P G 1
H92B H 0.454667 1.002435 0.047867 0.175 Uiso 0.408(9) 1 calc R U P G 1
C93 C 0.5222(15) 1.1319(11) 0.0394(6) 0.141(3) Uani 0.408(9) 1 d . . P G 1
H93A H 0.515020 1.174489 0.009413 0.169 Uiso 0.408(9) 1 calc R U P G 1
H93B H 0.597005 1.142588 0.047648 0.169 Uiso 0.408(9) 1 calc R U P G 1
C94 C 0.5259(11) 1.0832(8) 0.0716(4) 0.141(3) Uani 0.592(9) 1 d . . P G 2
H94A H 0.601969 1.104921 0.072687 0.169 Uiso 0.592(9) 1 calc R U P G 2
H94B H 0.506311 1.033439 0.098911 0.169 Uiso 0.592(9) 1 calc R U P G 2
C95 C 0.4872(7) 1.1736(6) 0.0893(3) 0.168(3) Uani 1 1 d . . . . .
H95D H 0.466284 1.202316 0.056252 0.252 Uiso 0.592(9) 1 d R U P G 2
H95E H 0.428484 1.152326 0.111912 0.252 Uiso 0.592(9) 1 d R U P G 2
H95F H 0.543264 1.223226 0.111912 0.252 Uiso 0.592(9) 1 d R U P G 2
H95A H 0.433924 1.204926 0.078772 0.252 Uiso 0.408(9) 1 d R U P G 1
H95B H 0.458174 1.118636 0.111632 0.252 Uiso 0.408(9) 1 d R U P G 1
H95C H 0.544504 1.222276 0.111632 0.252 Uiso 0.408(9) 1 d R U P G 1
C96 C 0.6189(11) 1.1389(8) 0.2638(5) 0.185(4) Uani 0.75 1 d . . P H 4
H96A H 0.680192 1.122110 0.252040 0.278 Uiso 0.75 1 calc R U P H 4
H96B H 0.620390 1.143508 0.304844 0.278 Uiso 0.75 1 calc R U P H 4
H96C H 0.617829 1.202463 0.250595 0.278 Uiso 0.75 1 calc R U P H 4
C97 C 0.5252(15) 1.0609(8) 0.2394(4) 0.192(6) Uani 0.75 1 d . . P H 4
H97 H 0.529706 1.004555 0.216799 0.231 Uiso 0.75 1 calc R U P H 4
C98 C 0.4288(18) 1.0741(7) 0.2515(4) 0.221(8) Uani 0.75 1 d . . P H 4
H98 H 0.427886 1.132405 0.273512 0.265 Uiso 0.75 1 calc R U P H 4
C99 C 0.3270(15) 0.9992(7) 0.2307(4) 0.211(7) Uani 0.75 1 d . . P H 4
H99A H 0.323600 0.992081 0.189149 0.254 Uiso 0.75 1 calc R U P H 4
H99B H 0.328816 0.934779 0.243390 0.254 Uiso 0.75 1 calc R U P H 4
C100 C 0.2328(15) 1.0161(10) 0.2462(6) 0.224(7) Uani 0.75 1 d . . P H 4
H10A H 0.221141 1.068982 0.224172 0.269 Uiso 0.75 1 calc R U P H 4
H10B H 0.244337 1.043160 0.286098 0.269 Uiso 0.75 1 calc R U P H 4
C101 C 0.1350(11) 0.9343(8) 0.2402(5) 0.198(5) Uani 0.75 1 d . . P H 4
H10C H 0.112378 0.914074 0.200416 0.297 Uiso 0.75 1 d R U P H 4
H10D H 0.145598 0.877774 0.258366 0.297 Uiso 0.75 1 d R U P H 4
H10E H 0.082238 0.957424 0.258366 0.297 Uiso 0.75 1 d R U P H 4
C112 C 0.7435(18) 0.9240(15) 0.1184(14) 0.311(16) Uani 0.5 1 d D U P I 1
H11A H 0.730247 0.881095 0.083158 0.467 Uiso 0.5 1 d R U P I 1
H11B H 0.679617 0.937685 0.128318 0.467 Uiso 0.5 1 d R U P I 1
H11C H 0.768537 0.890845 0.148328 0.467 Uiso 0.5 1 d R U P I 1
C113 C 0.8204(18) 1.015(2) 0.1008(14) 0.315(13) Uani 0.5 1 d D U P I 1
H11D H 0.807817 1.075207 0.118670 0.378 Uiso 0.5 1 calc R U P I 1
H11E H 0.811772 1.016006 0.059605 0.378 Uiso 0.5 1 calc R U P I 1
C114 C 0.9298(16) 1.014(2) 0.1183(12) 0.312(12) Uani 0.5 1 d D U P I 1
H11F H 0.937896 0.947097 0.109497 0.375 Uiso 0.5 1 calc R U P I 1
H11G H 0.946463 1.032703 0.159102 0.375 Uiso 0.5 1 calc R U P I 1
C115 C 1.0000(14) 1.0890(17) 0.0847(8) 0.243(8) Uani 0.5 1 d D U P I 1
H11H H 0.985473 1.067982 0.044007 0.291 Uiso 0.5 1 calc R U P I 1
H11I H 0.988429 1.154673 0.091826 0.291 Uiso 0.5 1 calc R U P I 1
C116 C 1.1110(16) 1.094(2) 0.1037(11) 0.282(11) Uani 0.5 1 d D U P I 1
H11J H 1.131506 1.128995 0.141803 0.338 Uiso 0.5 1 calc R U P I 1
H11K H 1.120449 1.027567 0.103363 0.338 Uiso 0.5 1 calc R U P I 1
C117 C 1.1714(14) 1.1524(17) 0.0605(9) 0.237(9) Uani 0.5 1 d D U P I 1
H11L H 1.141806 1.123354 0.022723 0.356 Uiso 0.5 1 d R U P I 1
H11M H 1.242166 1.148634 0.065863 0.356 Uiso 0.5 1 d R U P I 1
H11N H 1.171316 1.221694 0.065073 0.356 Uiso 0.5 1 d R U P I 1

loop_
_atom_site_aniso_label
_atom_site_aniso_U_11
_atom_site_aniso_U_22
_atom_site_aniso_U_33
_atom_site_aniso_U_23
_atom_site_aniso_U_13
_atom_site_aniso_U_12
O1 0.0759(12) 0.0762(12) 0.0575(10) -0.0024(8) 0.0052(9) 0.0369(10)
O2 0.0671(11) 0.0866(13) 0.0540(10) 0.0011(9) 0.0022(8) 0.0329(10)
C1 0.0666(15) 0.0587(14) 0.0521(13) -0.0014(10) 0.0055(11) 0.0207(12)
C2 0.0728(16) 0.0584(14) 0.0500(13) 0.0023(10) 0.0059(11) 0.0221(12)
C3 0.0860(19) 0.0714(17) 0.0524(14) 0.0018(12) 0.0107(13) 0.0307(15)
C4 0.096(2) 0.0745(18) 0.0515(14) 0.0013(12) 0.0117(14) 0.0322(16)
C5 0.0869(19) 0.0768(18) 0.0470(13) 0.0037(12) 0.0009(13) 0.0237(15)
C6 0.0733(16) 0.0691(16) 0.0523(13) 0.0045(11) 0.0045(12) 0.0210(13)
C7 0.0657(14) 0.0584(14) 0.0500(13) 0.0020(10) 0.0053(11) 0.0151(11)
C8 0.0599(14) 0.0617(14) 0.0494(13) 0.0021(10) 0.0023(10) 0.0178(11)
C9 0.0620(14) 0.0589(14) 0.0490(12) 0.0007(10) 0.0034(10) 0.0188(11)
C10 0.0608(14) 0.0631(14) 0.0490(12) 0.0003(10) 0.0048(10) 0.0204(11)
C11 0.0618(14) 0.0652(14) 0.0474(12) 0.0021(10) 0.0080(10) 0.0210(12)
C12 0.0675(15) 0.0727(16) 0.0482(12) 0.0042(11) 0.0069(11) 0.0287(13)
C13 0.0657(14) 0.0710(15) 0.0442(12) 0.0050(10) 0.0085(10) 0.0268(12)
C14 0.0741(16) 0.0727(16) 0.0471(12) 0.0042(11) 0.0106(12) 0.0311(13)
C15 0.0842(18) 0.0688(16) 0.0503(13) -0.0010(11) 0.0063(13) 0.0276(14)
C16 0.0736(17) 0.0778(18) 0.0517(13) -0.0035(12) 0.0000(12) 0.0257(14)
C17 0.0695(15) 0.0746(17) 0.0482(12) 0.0031(11) 0.0037(11) 0.0291(13)
C18 0.0671(15) 0.0643(15) 0.0456(12) 0.0045(10) 0.0072(11) 0.0223(12)
C19 0.0623(14) 0.0673(15) 0.0457(12) 0.0031(10) 0.0036(10) 0.0230(12)
C20 0.0640(14) 0.0588(14) 0.0493(12) 0.0006(10) 0.0037(11) 0.0180(11)
C21 0.0652(14) 0.0573(13) 0.0525(13) 0.0029(10) 0.0040(11) 0.0230(11)
C22 0.0641(14) 0.0554(13) 0.0498(12) -0.0004(10) 0.0056(11) 0.0191(11)
C23 0.0708(16) 0.0848(19) 0.0514(13) 0.0051(12) 0.0092(12) 0.0298(14)
C24 0.0666(15) 0.0792(18) 0.0563(14) 0.0056(13) 0.0157(12) 0.0218(14)
C25 0.0766(18) 0.086(2) 0.0623(16) 0.0092(14) 0.0143(14) 0.0290(16)
C26 0.0793(19) 0.0763(19) 0.0750(19) 0.0026(15) 0.0182(15) 0.0180(16)
C27 0.0724(17) 0.0771(19) 0.0689(17) -0.0004(14) 0.0177(14) 0.0202(15)
C28 0.0776(19) 0.082(2) 0.0778(19) 0.0000(16) 0.0144(16) 0.0221(16)
C29 0.0693(18) 0.093(2) 0.079(2) -0.0079(17) 0.0118(15) 0.0188(17)
C30 0.0627(16) 0.091(2) 0.0674(17) -0.0019(15) 0.0101(13) 0.0243(15)
C31 0.0646(17) 0.106(3) 0.083(2) 0.0001(19) 0.0056(15) 0.0275(18)
C32 0.077(2) 0.107(3) 0.089(2) 0.010(2) 0.0035(17) 0.038(2)
C33 0.078(2) 0.100(2) 0.081(2) 0.0129(18) 0.0089(16) 0.0348(18)
C34 0.0707(17) 0.086(2) 0.0735(18) 0.0062(15) 0.0165(14) 0.0268(16)
C35 0.0739(18) 0.084(2) 0.0713(17) 0.0127(15) 0.0140(14) 0.0343(15)
C36 0.0649(16) 0.0817(19) 0.0675(17) 0.0027(14) 0.0108(13) 0.0234(14)
C37 0.0616(14) 0.0746(17) 0.0532(13) 0.0021(12) 0.0126(11) 0.0239(13)
C38 0.0637(15) 0.086(2) 0.0591(15) -0.0025(13) 0.0141(12) 0.0253(14)
C39 0.0636(16) 0.091(2) 0.0626(16) -0.0016(14) 0.0117(13) 0.0279(15)
C40 0.0695(16) 0.089(2) 0.0571(15) -0.0044(13) 0.0118(13) 0.0237(15)
C41 0.087(2) 0.099(2) 0.0661(18) 0.0002(16) 0.0165(15) 0.0354(18)
C42 0.100(2) 0.104(3) 0.071(2) -0.0054(17) 0.0214(17) 0.041(2)
C43 0.087(2) 0.104(3) 0.0702(19) -0.0136(17) 0.0234(16) 0.0251(19)
C44 0.104(3) 0.119(3) 0.074(2) -0.019(2) 0.0299(19) 0.023(2)
C45 0.101(3) 0.136(4) 0.071(2) -0.032(2) 0.0272(19) 0.018(2)
C46 0.078(2) 0.145(4) 0.0535(17) -0.0040(19) 0.0127(15) 0.015(2)
C47 0.094(3) 0.173(5) 0.063(2) 0.000(2) 0.0182(18) 0.029(3)
C48 0.089(3) 0.212(6) 0.060(2) 0.033(3) 0.0118(18) 0.041(3)
C49 0.091(2) 0.174(4) 0.0607(18) 0.026(2) 0.0155(17) 0.044(3)
C50 0.0721(19) 0.146(3) 0.0558(16) 0.0130(18) 0.0108(14) 0.025(2)
C51 0.0763(19) 0.121(3) 0.0607(17) 0.0163(17) 0.0145(14) 0.0358(19)
C52 0.0686(17) 0.101(2) 0.0572(15) 0.0031(15) 0.0119(13) 0.0235(16)
C53 0.0663(16) 0.092(2) 0.0533(14) -0.0047(13) 0.0083(12) 0.0174(15)
C54 0.0676(17) 0.108(2) 0.0539(15) -0.0037(15) 0.0133(13) 0.0156(16)
C55 0.0712(18) 0.118(3) 0.0559(16) -0.0047(16) 0.0120(13) 0.0182(18)
C56 0.0690(15) 0.0678(16) 0.0516(13) 0.0024(11) 0.0055(11) 0.0240(13)
C57 0.0717(16) 0.0655(15) 0.0528(13) 0.0051(11) 0.0099(12) 0.0275(13)
C58 0.0672(16) 0.0775(18) 0.0636(16) 0.0099(13) 0.0089(13) 0.0261(14)
C59 0.0730(17) 0.0815(19) 0.0610(15) 0.0138(13) 0.0152(13) 0.0274(14)
C60 0.0789(18) 0.0760(17) 0.0562(14) 0.0107(12) 0.0135(13) 0.0335(14)
C61 0.088(2) 0.092(2) 0.0642(17) 0.0211(15) 0.0139(15) 0.0370(17)
C62 0.099(2) 0.102(2) 0.0699(19) 0.0213(17) 0.0069(17) 0.051(2)
C63 0.082(2) 0.096(2) 0.0724(18) 0.0120(16) 0.0051(16) 0.0403(18)
C64 0.085(2) 0.120(3) 0.088(2) 0.007(2) -0.0021(19) 0.049(2)
C65 0.075(2) 0.125(3) 0.104(3) 0.005(2) 0.005(2) 0.038(2)
C66 0.074(2) 0.108(3) 0.092(2) 0.004(2) 0.0128(17) 0.0305(19)
C67 0.0691(17) 0.0803(19) 0.0746(18) 0.0014(15) 0.0130(14) 0.0247(15)
C68 0.0718(17) 0.0799(19) 0.0706(17) 0.0027(14) 0.0196(14) 0.0226(15)
C69 0.0810(18) 0.0747(17) 0.0555(14) 0.0061(12) 0.0156(13) 0.0292(15)
C70 0.0699(16) 0.0664(15) 0.0523(13) 0.0051(11) 0.0112(11) 0.0264(12)
C71 0.0712(16) 0.0709(16) 0.0561(14) 0.0067(12) 0.0097(12) 0.0304(13)
C72 0.0741(17) 0.0790(18) 0.0645(16) 0.0043(13) 0.0114(13) 0.0319(15)
C73 0.104(2) 0.0643(16) 0.0542(14) 0.0039(12) 0.0007(14) 0.0331(16)
C74 0.108(2) 0.0747(19) 0.0660(17) 0.0014(14) 0.0105(16) 0.0405(18)
C75 0.133(3) 0.080(2) 0.075(2) 0.0034(17) 0.019(2) 0.044(2)
C76 0.082(4) 0.082(6) 0.073(6) 0.014(4) 0.012(4) 0.024(4)
C76A 0.189(9) 0.051(6) 0.059(7) 0.004(5) 0.007(8) 0.052(7)
C77 0.095(5) 0.079(5) 0.078(5) 0.006(3) 0.011(4) 0.037(4)
C77A 0.186(10) 0.063(6) 0.070(6) -0.004(5) -0.001(10) 0.032(10)
C78 0.105(5) 0.057(4) 0.079(6) 0.005(4) 0.012(4) 0.019(4)
C78A 0.190(12) 0.078(8) 0.078(8) 0.011(6) 0.005(13) 0.010(11)
C79 0.085(5) 0.070(5) 0.091(6) 0.010(3) 0.002(5) 0.025(4)
C79A 0.164(9) 0.054(5) 0.109(9) 0.000(5) -0.050(9) 0.018(8)
C80 0.109(5) 0.060(4) 0.150(8) -0.021(5) -0.010(6) 0.022(4)
C80A 0.162(11) 0.075(9) 0.160(15) 0.003(8) -0.061(13) 0.005(12)
C81 0.082(5) 0.071(5) 0.171(10) -0.015(5) -0.024(6) 0.022(5)
C81A 0.152(10) 0.082(9) 0.205(16) -0.020(9) -0.050(12) -0.014(10)
C82 0.078(4) 0.071(5) 0.160(10) -0.009(5) 0.003(5) 0.010(3)
C82A 0.153(9) 0.089(9) 0.188(17) -0.012(9) -0.045(10) -0.008(9)
C83 0.074(4) 0.068(6) 0.110(7) 0.004(4) 0.010(4) 0.013(4)
C83A 0.140(8) 0.063(6) 0.135(12) 0.004(7) -0.039(9) 0.012(8)
C84 0.078(4) 0.071(5) 0.087(7) 0.009(4) 0.002(4) 0.016(3)
C84A 0.119(7) 0.082(7) 0.113(14) 0.010(7) -0.022(7) 0.003(6)
C85 0.097(6) 0.067(6) 0.078(6) 0.007(4) 0.005(5) -0.002(5)
C85A 0.093(7) 0.071(8) 0.109(9) 0.013(6) -0.037(6) 0.031(6)
C86 0.103(2) 0.0608(16) 0.0649(16) 0.0114(13) -0.0042(16) 0.0252(16)
C87 0.076(4) 0.074(5) 0.065(5) 0.023(3) -0.002(3) 0.016(3)
C87A 0.155(8) 0.044(5) 0.074(8) 0.003(5) -0.029(8) 0.025(6)
C88 0.081(4) 0.059(4) 0.077(5) 0.015(3) -0.001(3) 0.018(3)
C88A 0.164(8) 0.063(7) 0.101(10) 0.007(6) -0.020(10) 0.009(9)
O3 0.230(6) 0.267(7) 0.214(6) 0.072(6) 0.091(5) 0.122(6)
C102 0.179(7) 0.214(9) 0.279(12) 0.078(9) -0.018(8) 0.061(7)
C103 0.211(9) 0.196(9) 0.295(14) 0.061(9) -0.020(10) 0.051(7)
C104 0.217(9) 0.220(9) 0.214(10) 0.052(8) 0.018(7) 0.084(7)
C105 0.262(9) 0.169(6) 0.109(4) 0.034(4) 0.059(5) 0.104(6)
O4 0.183(5) 0.193(5) 0.143(4) 0.017(4) 0.035(3) 0.044(4)
Cl3 0.229(12) 0.286(15) 0.258(14) -0.117(12) -0.020(10) 0.098(11)
Cl4 0.229(12) 0.286(15) 0.258(14) -0.117(12) -0.020(10) 0.098(11)
C107 0.120(4) 0.127(4) 0.124(4) 0.008(3) 0.023(3) 0.012(3)
C108 0.167(7) 0.265(11) 0.165(7) -0.020(7) 0.021(5) 0.116(7)
C109 0.202(9) 0.281(13) 0.175(7) -0.016(8) 0.043(7) 0.108(9)
C110 0.210(9) 0.207(9) 0.125(5) -0.021(6) 0.033(5) 0.055(7)
C111 0.114(13) 0.107(13) 0.094(12) -0.061(11) -0.013(11) 0.043(11)
Cl1 0.33(2) 0.189(15) 0.235(17) 0.023(13) 0.028(17) 0.137(16)
Cl2 0.33(2) 0.189(15) 0.235(17) 0.023(13) 0.028(17) 0.137(16)
C106 0.128(17) 0.117(16) 0.110(16) 0.007(9) 0.015(10) 0.033(10)
Cl5 0.39(5) 0.27(4) 0.48(7) 0.05(4) -0.13(5) 0.10(4)
Cl6 0.28(3) 0.19(2) 0.21(2) -0.043(18) 0.02(2) 0.05(2)
C118 0.29(5) 0.18(4) 0.27(5) 0.11(4) -0.06(4) 0.15(4)
C89 0.126(4) 0.194(6) 0.128(4) -0.017(4) -0.005(3) 0.077(4)
C90 0.096(3) 0.187(6) 0.119(4) 0.005(4) 0.007(3) 0.063(3)
C91 0.102(3) 0.168(5) 0.118(3) -0.017(4) 0.011(3) 0.059(3)
C92 0.156(5) 0.153(5) 0.132(4) -0.010(4) 0.038(4) 0.049(4)
C93 0.220(9) 0.116(6) 0.097(5) 0.006(4) 0.036(6) 0.061(6)
C94 0.220(9) 0.116(6) 0.097(5) 0.006(4) 0.036(6) 0.061(6)
C95 0.203(7) 0.167(6) 0.139(5) -0.011(4) 0.042(5) 0.065(5)
C96 0.276(14) 0.113(6) 0.164(8) 0.046(6) 0.001(9) 0.048(8)
C97 0.37(2) 0.119(7) 0.109(6) 0.033(5) 0.037(9) 0.103(11)
C98 0.47(3) 0.086(5) 0.126(7) 0.017(5) 0.087(11) 0.100(10)
C99 0.46(2) 0.107(6) 0.106(5) 0.007(4) 0.038(9) 0.143(11)
C100 0.37(2) 0.143(9) 0.219(12) 0.061(9) 0.106(14) 0.137(13)
C101 0.280(15) 0.109(6) 0.202(11) -0.015(6) 0.043(10) 0.054(8)
C112 0.34(3) 0.130(14) 0.43(4) 0.07(2) -0.17(3) 0.037(15)
C113 0.36(2) 0.208(19) 0.31(3) -0.02(2) -0.04(3) 0.02(2)
C114 0.38(2) 0.22(2) 0.30(2) -0.045(17) 0.00(2) 0.06(2)
C115 0.320(19) 0.236(19) 0.176(15) -0.019(12) -0.065(15) 0.114(16)
C116 0.33(2) 0.24(2) 0.25(2) -0.054(17) -0.092(18) 0.087(19)
C117 0.220(16) 0.23(2) 0.225(19) -0.083(14) -0.127(14) 0.067(14)

loop_
_atom_type_symbol
_atom_type_description
_atom_type_scat_dispersion_real
_atom_type_scat_dispersion_imag
_atom_type_scat_source
C C 0.0181 0.0091 'International Tables Vol C Tables 4.2.6.8 and 6.1.1.4'
H H 0.0000 0.0000 'International Tables Vol C Tables 4.2.6.8 and 6.1.1.4'
Cl Cl 0.3639 0.7018 'International Tables Vol C Tables 4.2.6.8 and 6.1.1.4'
O O 0.0492 0.0322 'International Tables Vol C Tables 4.2.6.8 and 6.1.1.4'

loop_
_exptl_crystal_face_index_h
_exptl_crystal_face_index_k
_exptl_crystal_face_index_l
_exptl_crystal_face_perp_dist
0 0 -1 0.0208
2 -1 0 0.2090
0 -1 -2 0.0253
0 -1 0 0.0282
0 -1 2 0.0492
0 1 -1 0.0477
1 2 -2 0.0689
-8 1 -4 0.1515
0 1 15 0.0500
0 8 5 0.0428
2 5 -13 0.0448
7 2 -7 0.1484

loop_
_geom_angle_atom_site_label_1
_geom_angle_atom_site_label_2
_geom_angle_atom_site_label_3
_geom_angle
_geom_angle_site_symmetry_1
_geom_angle_site_symmetry_3
_geom_angle_publ_flag
O1 C1 C2 121.6(2) . . ?
O1 C1 C22 121.1(2) . . ?
C2 C1 C22 117.3(2) . . ?
C3 C2 C1 119.5(2) . . ?
C3 C2 C7 119.4(2) . . ?
C7 C2 C1 121.1(2) . . ?
C2 C3 H3 119.7 . . ?
C4 C3 C2 120.6(3) . . ?
C4 C3 H3 119.7 . . ?
C3 C4 H4 119.9 . . ?
C3 C4 C5 120.2(3) . . ?
C5 C4 H4 119.9 . . ?
C4 C5 H5 119.8 . . ?
C6 C5 C4 120.5(3) . . ?
C6 C5 H5 119.8 . . ?
C5 C6 H6 120.1 . . ?
C5 C6 C7 119.7(3) . . ?
C7 C6 H6 120.1 . . ?
C2 C7 C6 119.7(2) . . ?
C2 C7 C8 120.9(2) . . ?
C6 C7 C8 119.4(2) . . ?
O2 C8 C7 120.7(2) . . ?
O2 C8 C9 121.1(2) . . ?
C9 C8 C7 118.2(2) . . ?
C10 C9 C8 119.1(2) . . ?
C10 C9 C22 120.0(2) . . ?
C22 C9 C8 120.8(2) . . ?
C9 C10 H10 119.5 . . ?
C11 C10 C9 121.1(2) . . ?
C11 C10 H10 119.5 . . ?
C10 C11 C12 124.1(2) . . ?
C10 C11 C20 118.7(2) . . ?
C20 C11 C12 117.1(2) . . ?
C13 C12 C11 112.0(2) . . ?
C23 C12 C11 125.4(3) . . ?
C23 C12 C13 122.6(2) . . ?
C14 C13 C12 122.3(2) . . ?
C14 C13 C18 119.1(2) . . ?
C18 C13 C12 118.5(2) . . ?
C13 C14 H14 119.6 . . ?
C15 C14 C13 120.9(2) . . ?
C15 C14 H14 119.6 . . ?
C14 C15 H15 120.2 . . ?
C14 C15 C16 119.5(3) . . ?
C16 C15 H15 120.2 . . ?
C15 C16 H16 120.0 . . ?
C17 C16 C15 120.0(3) . . ?
C17 C16 H16 120.0 . . ?
C16 C17 H17 119.5 . . ?
C16 C17 C18 121.1(3) . . ?
C18 C17 H17 119.5 . . ?
C13 C18 C19 116.6(2) . . ?
C17 C18 C13 119.3(2) . . ?
C17 C18 C19 123.9(2) . . ?
C18 C19 C20 111.9(2) . . ?
C56 C19 C18 126.8(2) . . ?
C56 C19 C20 121.4(2) . . ?
C11 C20 C19 117.8(2) . . ?
C21 C20 C11 120.0(2) . . ?
C21 C20 C19 122.2(2) . . ?
C20 C21 H21 119.6 . . ?
C20 C21 C22 120.9(2) . . ?
C22 C21 H21 119.6 . . ?
C9 C22 C1 121.4(2) . . ?
C21 C22 C1 119.3(2) . . ?
C21 C22 C9 119.2(2) . . ?
C12 C23 C24 124.9(2) . . ?
C12 C23 C40 123.0(3) . . ?
C24 C23 C40 112.0(2) . . ?
C25 C24 C23 118.0(3) . . ?
C25 C24 C37 119.4(3) . . ?
C37 C24 C23 122.2(3) . . ?
C24 C25 H25 119.7 . . ?
C24 C25 C26 120.7(3) . . ?
C26 C25 H25 119.7 . . ?
C25 C26 H26 119.0 . . ?
C27 C26 C25 122.0(3) . . ?
C27 C26 H26 119.0 . . ?
C26 C27 C28 123.1(3) . . ?
C26 C27 C38 118.1(3) . . ?
C38 C27 C28 118.8(3) . . ?
C27 C28 H28 119.6 . . ?
C29 C28 C27 120.7(3) . . ?
C29 C28 H28 119.6 . . ?
C28 C29 H29 118.8 . . ?
C28 C29 C30 122.3(3) . . ?
C30 C29 H29 118.8 . . ?
C31 C30 C29 122.4(3) . . ?
C31 C30 C39 119.6(3) . . ?
C39 C30 C29 118.0(3) . . ?
C30 C31 H31 119.5 . . ?
C32 C31 C30 121.1(3) . . ?
C32 C31 H31 119.5 . . ?
C31 C32 H32 120.2 . . ?
C31 C32 C33 119.6(3) . . ?
C33 C32 H32 120.2 . . ?
C32 C33 H33 119.3 . . ?
C34 C33 C32 121.4(4) . . ?
C34 C33 H33 119.3 . . ?
C33 C34 C35 122.1(3) . . ?
C33 C34 C39 119.1(3) . . ?
C39 C34 C35 118.7(3) . . ?
C34 C35 H35 119.5 . . ?
C36 C35 C34 120.9(3) . . ?
C36 C35 H35 119.5 . . ?
C35 C36 H36 119.0 . . ?
C35 C36 C37 122.0(3) . . ?
C37 C36 H36 119.0 . . ?
C24 C37 C36 122.7(3) . . ?
C24 C37 C38 119.6(3) . . ?
C38 C37 C36 117.7(3) . . ?
C37 C38 C27 120.1(3) . . ?
C37 C38 C39 120.3(3) . . ?
C39 C38 C27 119.6(3) . . ?
C30 C39 C38 120.6(3) . . ?
C34 C39 C30 119.2(3) . . ?
C34 C39 C38 120.2(3) . . ?
C41 C40 C23 118.9(3) . . ?
C41 C40 C53 119.0(3) . . ?
C53 C40 C23 122.0(3) . . ?
C40 C41 H41 118.6 . . ?
C42 C41 C40 122.8(3) . . ?
C42 C41 H41 118.6 . . ?
C41 C42 H42 120.2 . . ?
C41 C42 C43 119.6(3) . . ?
C43 C42 H42 120.2 . . ?
C42 C43 C44 122.0(4) . . ?
C42 C43 C54 119.1(3) . . ?
C54 C43 C44 118.8(4) . . ?
C43 C44 H44 119.6 . . ?
C45 C44 C43 120.8(4) . . ?
C45 C44 H44 119.6 . . ?
C44 C45 H45 118.8 . . ?
C44 C45 C46 122.4(3) . . ?
C46 C45 H45 118.8 . . ?
C45 C46 C55 118.8(4) . . ?
C47 C46 C45 123.3(4) . . ?
C47 C46 C55 117.9(4) . . ?
C46 C47 H47 119.1 . . ?
C48 C47 C46 121.8(4) . . ?
C48 C47 H47 119.1 . . ?
C47 C48 H48 119.4 . . ?
C47 C48 C49 121.2(4) . . ?
C49 C48 H48 119.4 . . ?
C48 C49 H49 120.3 . . ?
C48 C49 C50 119.3(5) . . ?
C50 C49 H49 120.3 . . ?
C49 C50 C51 121.5(4) . . ?
C49 C50 C55 119.6(3) . . ?
C55 C50 C51 118.9(3) . . ?
C50 C51 H51 119.6 . . ?
C52 C51 C50 120.8(4) . . ?
C52 C51 H51 119.6 . . ?
C51 C52 H52 118.9 . . ?
C51 C52 C53 122.2(3) . . ?
C53 C52 H52 118.9 . . ?
C40 C53 C52 123.3(3) . . ?
C40 C53 C54 119.0(3) . . ?
C54 C53 C52 117.7(3) . . ?
C43 C54 C53 120.4(3) . . ?
C55 C54 C43 119.6(3) . . ?
C55 C54 C53 120.0(3) . . ?
C50 C55 C46 120.1(4) . . ?
C50 C55 C54 120.4(3) . . ?
C54 C55 C46 119.5(4) . . ?
C19 C56 C57 126.2(2) . . ?
C19 C56 C73 122.6(2) . . ?
C73 C56 C57 111.0(2) . . ?
C58 C57 C56 117.3(3) . . ?
C58 C57 C70 119.0(2) . . ?
C70 C57 C56 122.9(2) . . ?
C57 C58 H58 119.2 . . ?
C59 C58 C57 121.6(3) . . ?
C59 C58 H58 119.2 . . ?
C58 C59 H59 119.4 . . ?
C58 C59 C60 121.3(3) . . ?
C60 C59 H59 119.4 . . ?
C59 C60 C61 122.6(3) . . ?
C59 C60 C71 118.3(3) . . ?
C71 C60 C61 119.1(3) . . ?
C60 C61 H61 119.3 . . ?
C62 C61 C60 121.4(3) . . ?
C62 C61 H61 119.3 . . ?
C61 C62 H62 119.3 . . ?
C61 C62 C63 121.5(3) . . ?
C63 C62 H62 119.3 . . ?
C64 C63 C62 123.0(3) . . ?
C64 C63 C72 118.5(3) . . ?
C72 C63 C62 118.5(3) . . ?
C63 C64 H64 119.1 . . ?
C65 C64 C63 121.8(4) . . ?
C65 C64 H64 119.1 . . ?
C64 C65 H65 119.8 . . ?
C64 C65 C66 120.3(4) . . ?
C66 C65 H65 119.8 . . ?
C65 C66 H66 119.7 . . ?
C65 C66 C67 120.6(4) . . ?
C67 C66 H66 119.7 . . ?
C66 C67 C68 122.2(3) . . ?
C66 C67 C72 119.5(3) . . ?
C72 C67 C68 118.3(3) . . ?
C67 C68 H68 119.3 . . ?
C69 C68 C67 121.4(3) . . ?
C69 C68 H68 119.3 . . ?
C68 C69 H69 119.1 . . ?
C68 C69 C70 121.7(3) . . ?
C70 C69 H69 119.1 . . ?
C57 C70 C69 122.7(2) . . ?
C57 C70 C71 119.3(2) . . ?
C71 C70 C69 118.0(3) . . ?
C60 C71 C70 120.5(3) . . ?
C72 C71 C60 119.6(3) . . ?
C72 C71 C70 119.9(3) . . ?
C67 C72 C63 119.4(3) . . ?
C67 C72 C71 120.7(3) . . ?
C71 C72 C63 120.0(3) . . ?
C74 C73 C56 118.2(3) . . ?
C86 C73 C56 122.4(3) . . ?
C86 C73 C74 119.4(3) . . ?
C73 C74 H74 119.0 . . ?
C75 C74 C73 122.0(4) . . ?
C75 C74 H74 119.0 . . ?
C74 C75 H75 118.3 . . ?
C74 C75 H75A 121.7 . . ?
C74 C75 C76A 116.5(6) . . ?
C76 C75 C74 123.4(6) . . ?
C76 C75 H75 118.3 . . ?
C76A C75 H75A 121.7 . . ?
C75 C76 C77 122.2(7) . . ?
C75 C76 C87 116.5(8) . . ?
C87 C76 C77 121.2(7) . . ?
C77A C76A C75 124.6(11) . . ?
C77A C76A C87A 110.8(11) . . ?
C87A C76A C75 124.6(9) . . ?
C76 C77 H77 120.3 . . ?
C78 C77 C76 119.4(8) . . ?
C78 C77 H77 120.3 . . ?
C76A C77A H77A 118.2 . . ?
C78A C77A C76A 123.7(14) . . ?
C78A C77A H77A 118.2 . . ?
C77 C78 H78 118.7 . . ?
C77 C78 C79 122.7(8) . . ?
C79 C78 H78 118.7 . . ?
C77A C78A H78A 117.2 . . ?
C77A C78A C79A 125.5(13) . . ?
C79A C78A H78A 117.2 . . ?
C78 C79 C88 118.1(7) . . ?
C80 C79 C78 123.6(8) . . ?
C80 C79 C88 118.0(8) . . ?
C78A C79A C88A 115.4(12) . . ?
C80A C79A C78A 127.0(13) . . ?
C80A C79A C88A 117.3(15) . . ?
C79 C80 H80 118.0 . . ?
C79 C80 C81 124.0(9) . . ?
C81 C80 H80 118.0 . . ?
C79A C80A H80A 117.9 . . ?
C79A C80A C81A 124.2(16) . . ?
C81A C80A H80A 117.9 . . ?
C80 C81 H81 120.8 . . ?
C80 C81 C82 118.4(8) . . ?
C82 C81 H81 120.8 . . ?
C80A C81A H81A 119.5 . . ?
C80A C81A C82A 121.0(15) . . ?
C82A C81A H81A 119.5 . . ?
C81 C82 H82 120.2 . . ?
C81 C82 C83 119.6(8) . . ?
C83 C82 H82 120.2 . . ?
C81A C82A H82A 122.4 . . ?
C81A C82A C83A 115.2(15) . . ?
C83A C82A H82A 122.4 . . ?
C82 C83 C84 119.6(8) . . ?
C88 C83 C82 119.9(7) . . ?
C88 C83 C84 119.9(7) . . ?
C82A C83A C84A 119.7(14) . . ?
C88A C83A C82A 122.5(12) . . ?
C88A C83A C84A 117.4(11) . . ?
C83 C84 H84 119.6 . . ?
C85 C84 C83 120.7(9) . . ?
C85 C84 H84 119.6 . . ?
C83A C84A H84A 121.2 . . ?
C85A C84A C83A 117.5(14) . . ?
C85A C84A H84A 121.2 . . ?
C84 C85 H85 119.8 . . ?
C84 C85 C86 120.3(9) . . ?
C86 C85 H85 119.8 . . ?
C84A C85A H85A 116.7 . . ?
C84A C85A C86 126.7(14) . . ?
C86 C85A H85A 116.7 . . ?
C73 C86 C85 124.7(6) . . ?
C73 C86 C85A 121.5(7) . . ?
C73 C86 C87 115.0(4) . . ?
C73 C86 C87A 126.2(7) . . ?
C85 C86 C87 120.3(7) . . ?
C87A C86 C85A 112.2(10) . . ?
C76 C87 C86 123.6(7) . . ?
C88 C87 C76 118.8(7) . . ?
C88 C87 C86 117.6(7) . . ?
C86 C87A C76A 111.2(10) . . ?
C88A C87A C76A 126.7(10) . . ?
C88A C87A C86 122.1(10) . . ?
C83 C88 C79 119.9(7) . . ?
C83 C88 C87 120.7(7) . . ?
C87 C88 C79 119.1(7) . . ?
C83A C88A C79A 119.2(12) . . ?
C83A C88A C87A 123.1(11) . . ?
C87A C88A C79A 117.4(12) . . ?
C105 O3 C102 103.3(8) . . ?
O3 C102 H10L 111.0 . . ?
O3 C102 H10M 111.0 . . ?
H10L C102 H10M 109.0 . . ?
C103 C102 O3 103.8(8) . . ?
C103 C102 H10L 111.0 . . ?
C103 C102 H10M 111.0 . . ?
C102 C103 H10N 110.4 . . ?
C102 C103 H10O 110.4 . . ?
C102 C103 C104 106.5(8) . . ?
H10N C103 H10O 108.6 . . ?
C104 C103 H10N 110.4 . . ?
C104 C103 H10O 110.4 . . ?
C103 C104 H10P 110.8 . . ?
C103 C104 H10Q 110.8 . . ?
H10P C104 H10Q 108.8 . . ?
C105 C104 C103 104.9(7) . . ?
C105 C104 H10P 110.8 . . ?
C105 C104 H10Q 110.8 . . ?
O3 C105 H10R 109.5 . . ?
O3 C105 H10S 109.5 . . ?
C104 C105 O3 110.5(7) . . ?
C104 C105 H10R 109.5 . . ?
C104 C105 H10S 109.5 . . ?
H10R C105 H10S 108.1 . . ?
C110 O4 C107 104.2(6) . . ?
O4 C107 H10F 110.4 . . ?
O4 C107 H10G 110.4 . . ?
H10F C107 H10G 108.6 . . ?
C108 C107 O4 106.6(5) . . ?
C108 C107 H10F 110.4 . . ?
C108 C107 H10G 110.4 . . ?
C107 C108 H10H 111.4 . . ?
C107 C108 H10I 111.4 . . ?
C107 C108 C109 101.7(7) . . ?
H10H C108 H10I 109.3 . . ?
C109 C108 H10H 111.4 . . ?
C109 C108 H10I 111.4 . . ?
C108 C109 H10J 110.7 . . ?
C108 C109 H10K 110.7 . . ?
H10J C109 H10K 108.8 . . ?
C110 C109 C108 105.3(8) . . ?
C110 C109 H10J 110.7 . . ?
C110 C109 H10K 110.7 . . ?
O4 C110 H11O 111.2 . . ?
O4 C110 H11P 111.2 . . ?
C109 C110 O4 102.7(7) . . ?
C109 C110 H11O 111.2 . . ?
C109 C110 H11P 111.2 . . ?
H11O C110 H11P 109.1 . . ?
Cl3 C111 H11Q 109.7 . . ?
Cl3 C111 H11R 109.7 . . ?
Cl4 C111 Cl3 109.6(12) . . ?
Cl4 C111 H11Q 109.7 . . ?
Cl4 C111 H11R 109.7 . . ?
H11Q C111 H11R 108.2 . . ?
Cl1 C106 H10T 110.4 . . ?
Cl1 C106 H10U 110.4 . . ?
Cl2 C106 Cl1 106.8(13) . . ?
Cl2 C106 H10T 110.4 . . ?
Cl2 C106 H10U 110.4 . . ?
H10T C106 H10U 108.6 . . ?
Cl5 C118 H11S 109.1 . . ?
Cl5 C118 H11T 109.1 . . ?
Cl6 C118 Cl5 112.3(15) . . ?
Cl6 C118 H11S 109.1 . . ?
Cl6 C118 H11T 109.1 . . ?
H11S C118 H11T 107.9 . . ?
H89A C89 H89B 109.5 . . ?
H89A C89 H89C 109.5 . . ?
H89B C89 H89C 109.5 . . ?
C90 C89 H89A 109.5 . . ?
C90 C89 H89B 109.5 . . ?
C90 C89 H89C 109.5 . . ?
C89 C90 H90A 107.5 . . ?
C89 C90 H90B 107.5 . . ?
C89 C90 C91 119.2(5) . . ?
H90A C90 H90B 107.0 . . ?
C91 C90 H90A 107.5 . . ?
C91 C90 H90B 107.5 . . ?
C90 C91 H91A 107.0 . . ?
C90 C91 H91B 107.0 . . ?
C91 C91 C90 121.5(6) 2_565 . ?
C91 C91 H91A 107.0 2_565 . ?
C91 C91 H91B 107.0 2_565 . ?
H91A C91 H91B 106.7 . . ?
C92 C92 H92C 105.8 2_675 . ?
C92 C92 H92D 105.8 2_675 . ?
C92 C92 H92A 101.9 2_675 . ?
C92 C92 H92B 101.9 2_675 . ?
C92 C92 C94 126.2(9) 2_675 . ?
H92C C92 H92D 106.2 . . ?
H92A C92 H92B 104.7 . . ?
C93 C92 C92 140.6(11) . 2_675 ?
C93 C92 H92A 101.9 . . ?
C93 C92 H92B 101.9 . . ?
C94 C92 H92C 105.8 . . ?
C94 C92 H92D 105.8 . . ?
C92 C93 H93A 105.9 . . ?
C92 C93 H93B 105.9 . . ?
C92 C93 C95 125.6(13) . . ?
H93A C93 H93B 106.2 . . ?
C95 C93 H93A 105.9 . . ?
C95 C93 H93B 105.9 . . ?
C92 C94 H94A 109.0 . . ?
C92 C94 H94B 109.0 . . ?
C92 C94 C95 112.7(9) . . ?
H94A C94 H94B 107.8 . . ?
C95 C94 H94A 109.0 . . ?
C95 C94 H94B 109.0 . . ?
C93 C95 H95A 110.5 . . ?
C93 C95 H95B 107.0 . . ?
C93 C95 H95C 111.1 . . ?
C94 C95 H95D 110.7 . . ?
C94 C95 H95E 109.3 . . ?
C94 C95 H95F 108.5 . . ?
H95D C95 H95E 109.5 . . ?
H95D C95 H95F 109.5 . . ?
H95E C95 H95F 109.3 . . ?
H95A C95 H95B 109.4 . . ?
H95A C95 H95C 109.4 . . ?
H95B C95 H95C 109.4 . . ?
H96A C96 H96B 109.5 . . ?
H96A C96 H96C 109.5 . . ?
H96B C96 H96C 109.5 . . ?
C97 C96 H96A 109.5 . . ?
C97 C96 H96B 109.5 . . ?
C97 C96 H96C 109.5 . . ?
C96 C97 H97 121.5 . . ?
C98 C97 C96 117.1(12) . . ?
C98 C97 H97 121.5 . . ?
C97 C98 H98 118.6 . . ?
C97 C98 C99 122.8(10) . . ?
C99 C98 H98 118.6 . . ?
C98 C99 H99A 107.4 . . ?
C98 C99 H99B 107.4 . . ?
H99A C99 H99B 107.0 . . ?
C100 C99 C98 119.6(11) . . ?
C100 C99 H99A 107.4 . . ?
C100 C99 H99B 107.4 . . ?
C99 C100 H10A 107.1 . . ?
C99 C100 H10B 107.1 . . ?
C99 C100 C101 120.9(12) . . ?
H10A C100 H10B 106.8 . . ?
C101 C100 H10A 107.1 . . ?
C101 C100 H10B 107.1 . . ?
C100 C101 H10C 110.3 . . ?
C100 C101 H10D 109.4 . . ?
C100 C101 H10E 108.7 . . ?
H10C C101 H10D 109.4 . . ?
H10C C101 H10E 109.4 . . ?
H10D C101 H10E 109.5 . . ?
H11A C112 H11B 109.5 . . ?
H11A C112 H11C 109.5 . . ?
H11B C112 H11C 109.4 . . ?
C113 C112 H11A 100.0 . . ?
C113 C112 H11B 111.8 . . ?
C113 C112 H11C 116.1 . . ?
C112 C113 H11D 109.7 . . ?
C112 C113 H11E 109.7 . . ?
C112 C113 C114 110.0(17) . . ?
H11D C113 H11E 108.2 . . ?
C114 C113 H11D 109.7 . . ?
C114 C113 H11E 109.7 . . ?
C113 C114 H11F 110.6 . . ?
C113 C114 H11G 110.6 . . ?
C113 C114 C115 105.8(16) . . ?
H11F C114 H11G 108.7 . . ?
C115 C114 H11F 110.6 . . ?
C115 C114 H11G 110.6 . . ?
C114 C115 H11H 110.3 . . ?
C114 C115 H11I 110.3 . . ?
H11H C115 H11I 108.5 . . ?
C116 C115 C114 107.3(15) . . ?
C116 C115 H11H 110.3 . . ?
C116 C115 H11I 110.3 . . ?
C115 C116 H11J 111.2 . . ?
C115 C116 H11K 111.2 . . ?
H11J C116 H11K 109.1 . . ?
C117 C116 C115 102.8(15) . . ?
C117 C116 H11J 111.2 . . ?
C117 C116 H11K 111.2 . . ?
C116 C117 H11L 109.9 . . ?
C116 C117 H11M 107.5 . . ?
C116 C117 H11N 111.0 . . ?
H11L C117 H11M 109.4 . . ?
H11L C117 H11N 109.4 . . ?
H11M C117 H11N 109.5 . . ?

loop_
_geom_bond_atom_site_label_1
_geom_bond_atom_site_label_2
_geom_bond_distance
_geom_bond_site_symmetry_2
_geom_bond_publ_flag
O1 C1 1.217(3) . ?
O2 C8 1.228(3) . ?
C1 C2 1.490(4) . ?
C1 C22 1.494(3) . ?
C2 C3 1.389(4) . ?
C2 C7 1.403(4) . ?
C3 H3 0.9500 . ?
C3 C4 1.372(4) . ?
C4 H4 0.9500 . ?
C4 C5 1.394(4) . ?
C5 H5 0.9500 . ?
C5 C6 1.372(4) . ?
C6 H6 0.9500 . ?
C6 C7 1.403(4) . ?
C7 C8 1.487(3) . ?
C8 C9 1.481(4) . ?
C9 C10 1.391(3) . ?
C9 C22 1.399(4) . ?
C10 H10 0.9500 . ?
C10 C11 1.384(4) . ?
C11 C12 1.492(3) . ?
C11 C20 1.413(4) . ?
C12 C13 1.486(4) . ?
C12 C23 1.354(4) . ?
C13 C14 1.395(4) . ?
C13 C18 1.412(4) . ?
C14 H14 0.9500 . ?
C14 C15 1.382(4) . ?
C15 H15 0.9500 . ?
C15 C16 1.396(4) . ?
C16 H16 0.9500 . ?
C16 C17 1.380(4) . ?
C17 H17 0.9500 . ?
C17 C18 1.383(4) . ?
C18 C19 1.490(4) . ?
C19 C20 1.493(3) . ?
C19 C56 1.340(4) . ?
C20 C21 1.386(3) . ?
C21 H21 0.9500 . ?
C21 C22 1.387(4) . ?
C23 C24 1.506(4) . ?
C23 C40 1.507(4) . ?
C24 C25 1.385(5) . ?
C24 C37 1.405(4) . ?
C25 H25 0.9500 . ?
C25 C26 1.395(5) . ?
C26 H26 0.9500 . ?
C26 C27 1.373(5) . ?
C27 C28 1.444(5) . ?
C27 C38 1.427(5) . ?
C28 H28 0.9500 . ?
C28 C29 1.345(5) . ?
C29 H29 0.9500 . ?
C29 C30 1.438(5) . ?
C30 C31 1.390(5) . ?
C30 C39 1.419(4) . ?
C31 H31 0.9500 . ?
C31 C32 1.379(6) . ?
C32 H32 0.9500 . ?
C32 C33 1.391(5) . ?
C33 H33 0.9500 . ?
C33 C34 1.390(5) . ?
C34 C35 1.432(5) . ?
C34 C39 1.414(5) . ?
C35 H35 0.9500 . ?
C35 C36 1.357(4) . ?
C36 H36 0.9500 . ?
C36 C37 1.437(4) . ?
C37 C38 1.422(4) . ?
C38 C39 1.425(5) . ?
C40 C41 1.396(5) . ?
C40 C53 1.400(5) . ?
C41 H41 0.9500 . ?
C41 C42 1.386(4) . ?
C42 H42 0.9500 . ?
C42 C43 1.391(6) . ?
C43 C44 1.441(4) . ?
C43 C54 1.426(5) . ?
C44 H44 0.9500 . ?
C44 C45 1.336(7) . ?
C45 H45 0.9500 . ?
C45 C46 1.417(7) . ?
C46 C47 1.390(6) . ?
C46 C55 1.432(5) . ?
C47 H47 0.9500 . ?
C47 C48 1.362(8) . ?
C48 H48 0.9500 . ?
C48 C49 1.395(6) . ?
C49 H49 0.9500 . ?
C49 C50 1.400(5) . ?
C50 C51 1.439(5) . ?
C50 C55 1.410(6) . ?
C51 H51 0.9500 . ?
C51 C52 1.347(5) . ?
C52 H52 0.9500 . ?
C52 C53 1.439(5) . ?
C53 C54 1.430(4) . ?
C54 C55 1.423(5) . ?
C56 C57 1.504(4) . ?
C56 C73 1.501(4) . ?
C57 C58 1.399(4) . ?
C57 C70 1.408(4) . ?
C58 H58 0.9500 . ?
C58 C59 1.373(4) . ?
C59 H59 0.9500 . ?
C59 C60 1.395(4) . ?
C60 C61 1.429(4) . ?
C60 C71 1.419(4) . ?
C61 H61 0.9500 . ?
C61 C62 1.333(5) . ?
C62 H62 0.9500 . ?
C62 C63 1.437(5) . ?
C63 C64 1.393(5) . ?
C63 C72 1.422(5) . ?
C64 H64 0.9500 . ?
C64 C65 1.371(6) . ?
C65 H65 0.9500 . ?
C65 C66 1.381(6) . ?
C66 H66 0.9500 . ?
C66 C67 1.394(5) . ?
C67 C68 1.433(5) . ?
C67 C72 1.417(5) . ?
C68 H68 0.9500 . ?
C68 C69 1.348(4) . ?
C69 H69 0.9500 . ?
C69 C70 1.440(4) . ?
C70 C71 1.423(4) . ?
C71 C72 1.417(4) . ?
C73 C74 1.411(5) . ?
C73 C86 1.380(5) . ?
C74 H74 0.9500 . ?
C74 C75 1.372(5) . ?
C75 H75 0.9500 . ?
C75 H75A 0.9500 . ?
C75 C76 1.303(9) . ?
C75 C76A 1.475(13) . ?
C76 C77 1.423(10) . ?
C76 C87 1.419(9) . ?
C76A C77A 1.447(11) . ?
C76A C87A 1.461(13) . ?
C77 H77 0.9500 . ?
C77 C78 1.338(11) . ?
C77A H77A 0.9500 . ?
C77A C78A 1.342(15) . ?
C78 H78 0.9500 . ?
C78 C79 1.419(11) . ?
C78A H78A 0.9500 . ?
C78A C79A 1.410(16) . ?
C79 C80 1.344(12) . ?
C79 C88 1.455(10) . ?
C79A C80A 1.342(15) . ?
C79A C88A 1.466(13) . ?
C80 H80 0.9500 . ?
C80 C81 1.400(13) . ?
C80A H80A 0.9500 . ?
C80A C81A 1.389(19) . ?
C81 H81 0.9500 . ?
C81 C82 1.414(13) . ?
C81A H81A 0.9500 . ?
C81A C82A 1.429(17) . ?
C82 H82 0.9500 . ?
C82 C83 1.420(10) . ?
C82A H82A 0.9500 . ?
C82A C83A 1.438(14) . ?
C83 C84 1.461(10) . ?
C83 C88 1.387(10) . ?
C83A C84A 1.472(14) . ?
C83A C88A 1.391(15) . ?
C84 H84 0.9500 . ?
C84 C85 1.343(10) . ?
C84A H84A 0.9500 . ?
C84A C85A 1.351(13) . ?
C85 H85 0.9500 . ?
C85 C86 1.420(10) . ?
C85A H85A 0.9500 . ?
C85A C86 1.488(13) . ?
C86 C87 1.472(9) . ?
C86 C87A 1.426(10) . ?
C87 C88 1.414(9) . ?
C87A C88A 1.414(13) . ?
O3 C102 1.516(10) . ?
O3 C105 1.501(9) . ?
C102 H10L 0.9900 . ?
C102 H10M 0.9900 . ?
C102 C103 1.495(10) . ?
C103 H10N 0.9900 . ?
C103 H10O 0.9900 . ?
C103 C104 1.500(10) . ?
C104 H10P 0.9900 . ?
C104 H10Q 0.9900 . ?
C104 C105 1.455(10) . ?
C105 H10R 0.9900 . ?
C105 H10S 0.9900 . ?
O4 C107 1.560(8) . ?
O4 C110 1.496(9) . ?
Cl3 Cl3 2.46(6) 2_776 ?
Cl3 C111 1.767(9) . ?
Cl4 C111 1.752(9) . ?
C107 H10F 0.9900 . ?
C107 H10G 0.9900 . ?
C107 C108 1.430(8) . ?
C108 H10H 0.9900 . ?
C108 H10I 0.9900 . ?
C108 C109 1.489(9) . ?
C109 H10J 0.9900 . ?
C109 H10K 0.9900 . ?
C109 C110 1.455(10) . ?
C110 H11O 0.9900 . ?
C110 H11P 0.9900 . ?
C111 H11Q 0.9900 . ?
C111 H11R 0.9900 . ?
Cl1 C106 1.778(9) . ?
Cl2 C106 1.771(9) . ?
C106 H10T 0.9900 . ?
C106 H10U 0.9900 . ?
Cl5 C118 1.775(9) . ?
Cl6 C118 1.768(9) . ?
C118 H11S 0.9900 . ?
C118 H11T 0.9900 . ?
C89 H89A 0.9800 . ?
C89 H89B 0.9800 . ?
C89 H89C 0.9800 . ?
C89 C90 1.437(8) . ?
C90 H90A 0.9900 . ?
C90 H90B 0.9900 . ?
C90 C91 1.469(8) . ?
C91 C91 1.434(10) 2_565 ?
C91 H91A 0.9900 . ?
C91 H91B 0.9900 . ?
C92 C92 1.437(11) 2_675 ?
C92 H92C 0.9900 . ?
C92 H92D 0.9900 . ?
C92 H92A 0.9900 . ?
C92 H92B 0.9900 . ?
C92 C93 1.356(16) . ?
C92 C94 1.451(11) . ?
C93 H93A 0.9900 . ?
C93 H93B 0.9900 . ?
C93 C95 1.459(14) . ?
C94 H94A 0.9900 . ?
C94 H94B 0.9900 . ?
C94 C95 1.557(12) . ?
C95 H95D 0.9803 . ?
C95 H95E 0.9804 . ?
C95 H95F 0.9801 . ?
C95 H95A 0.9805 . ?
C95 H95B 0.9802 . ?
C95 H95C 0.9804 . ?
C96 H96A 0.9800 . ?
C96 H96B 0.9800 . ?
C96 H96C 0.9800 . ?
C96 C97 1.484(17) . ?
C97 H97 0.9500 . ?
C97 C98 1.42(2) . ?
C98 H98 0.9500 . ?
C98 C99 1.52(2) . ?
C99 H99A 0.9900 . ?
C99 H99B 0.9900 . ?
C99 C100 1.43(2) . ?
C100 H10A 0.9900 . ?
C100 H10B 0.9900 . ?
C100 C101 1.49(2) . ?
C101 H10C 0.9801 . ?
C101 H10D 0.9799 . ?
C101 H10E 0.9798 . ?
C112 H11A 0.9799 . ?
C112 H11B 0.9802 . ?
C112 H11C 0.9800 . ?
C112 C113 1.518(13) . ?
C113 H11D 0.9900 . ?
C113 H11E 0.9900 . ?
C113 C114 1.525(13) . ?
C114 H11F 0.9900 . ?
C114 H11G 0.9900 . ?
C114 C115 1.530(13) . ?
C115 H11H 0.9900 . ?
C115 H11I 0.9900 . ?
C115 C116 1.529(12) . ?
C116 H11J 0.9900 . ?
C116 H11K 0.9900 . ?
C116 C117 1.505(13) . ?
C117 H11L 0.9798 . ?
C117 H11M 0.9800 . ?
C117 H11N 0.9800 . ?

loop_
_geom_torsion_atom_site_label_1
_geom_torsion_atom_site_label_2
_geom_torsion_atom_site_label_3
_geom_torsion_atom_site_label_4
_geom_torsion
_geom_torsion_site_symmetry_1
_geom_torsion_site_symmetry_2
_geom_torsion_site_symmetry_3
_geom_torsion_site_symmetry_4
_geom_torsion_publ_flag
O1 C1 C2 C3 -2.0(4) . . . . ?
O1 C1 C2 C7 178.2(3) . . . . ?
O1 C1 C22 C9 -178.0(3) . . . . ?
O1 C1 C22 C21 1.2(4) . . . . ?
O2 C8 C9 C10 -1.8(4) . . . . ?
O2 C8 C9 C22 174.9(3) . . . . ?
C1 C2 C3 C4 -179.1(3) . . . . ?
C1 C2 C7 C6 -179.9(3) . . . . ?
C1 C2 C7 C8 -1.1(4) . . . . ?
C2 C1 C22 C9 3.8(4) . . . . ?
C2 C1 C22 C21 -176.9(2) . . . . ?
C2 C3 C4 C5 -0.7(5) . . . . ?
C2 C7 C8 O2 -174.7(3) . . . . ?
C2 C7 C8 C9 5.7(4) . . . . ?
C3 C2 C7 C6 0.3(4) . . . . ?
C3 C2 C7 C8 179.1(3) . . . . ?
C3 C4 C5 C6 -0.3(5) . . . . ?
C4 C5 C6 C7 1.3(5) . . . . ?
C5 C6 C7 C2 -1.3(4) . . . . ?
C5 C6 C7 C8 179.9(3) . . . . ?
C6 C7 C8 O2 4.1(4) . . . . ?
C6 C7 C8 C9 -175.5(2) . . . . ?
C7 C2 C3 C4 0.7(5) . . . . ?
C7 C8 C9 C10 177.7(2) . . . . ?
C7 C8 C9 C22 -5.5(4) . . . . ?
C8 C9 C10 C11 178.3(2) . . . . ?
C8 C9 C22 C1 0.8(4) . . . . ?
C8 C9 C22 C21 -178.5(2) . . . . ?
C9 C10 C11 C12 -174.8(3) . . . . ?
C9 C10 C11 C20 1.2(4) . . . . ?
C10 C9 C22 C1 177.5(2) . . . . ?
C10 C9 C22 C21 -1.8(4) . . . . ?
C10 C11 C12 C13 140.7(3) . . . . ?
C10 C11 C12 C23 -41.9(4) . . . . ?
C10 C11 C20 C19 177.3(2) . . . . ?
C10 C11 C20 C21 -3.6(4) . . . . ?
C11 C12 C13 C14 -135.5(3) . . . . ?
C11 C12 C13 C18 41.7(3) . . . . ?
C11 C12 C23 C24 -1.6(5) . . . . ?
C11 C12 C23 C40 -176.2(3) . . . . ?
C11 C20 C21 C22 3.4(4) . . . . ?
C12 C11 C20 C19 -6.4(4) . . . . ?
C12 C11 C20 C21 172.7(2) . . . . ?
C12 C13 C14 C15 177.9(2) . . . . ?
C12 C13 C18 C17 180.0(2) . . . . ?
C12 C13 C18 C19 -4.8(3) . . . . ?
C12 C23 C24 C25 -92.8(4) . . . . ?
C12 C23 C24 C37 94.1(4) . . . . ?
C12 C23 C40 C41 -118.6(4) . . . . ?
C12 C23 C40 C53 65.2(4) . . . . ?
C13 C12 C23 C24 175.5(3) . . . . ?
C13 C12 C23 C40 1.0(5) . . . . ?
C13 C14 C15 C16 1.4(4) . . . . ?
C13 C18 C19 C20 -37.1(3) . . . . ?
C13 C18 C19 C56 141.1(3) . . . . ?
C14 C13 C18 C17 -2.7(4) . . . . ?
C14 C13 C18 C19 172.4(2) . . . . ?
C14 C15 C16 C17 -1.6(4) . . . . ?
C15 C16 C17 C18 -0.5(4) . . . . ?
C16 C17 C18 C13 2.7(4) . . . . ?
C16 C17 C18 C19 -172.2(3) . . . . ?
C17 C18 C19 C20 137.9(3) . . . . ?
C17 C18 C19 C56 -44.0(4) . . . . ?
C18 C13 C14 C15 0.7(4) . . . . ?
C18 C19 C20 C11 43.3(3) . . . . ?
C18 C19 C20 C21 -135.8(3) . . . . ?
C18 C19 C56 C57 -4.3(5) . . . . ?
C18 C19 C56 C73 -178.6(3) . . . . ?
C19 C20 C21 C22 -177.6(2) . . . . ?
C19 C56 C57 C58 -94.4(4) . . . . ?
C19 C56 C57 C70 96.0(3) . . . . ?
C19 C56 C73 C74 -113.2(3) . . . . ?
C19 C56 C73 C86 68.1(4) . . . . ?
C20 C11 C12 C13 -35.4(3) . . . . ?
C20 C11 C12 C23 142.1(3) . . . . ?
C20 C19 C56 C57 173.7(3) . . . . ?
C20 C19 C56 C73 -0.6(4) . . . . ?
C20 C21 C22 C1 -180.0(2) . . . . ?
C20 C21 C22 C9 -0.7(4) . . . . ?
C22 C1 C2 C3 176.1(3) . . . . ?
C22 C1 C2 C7 -3.6(4) . . . . ?
C22 C9 C10 C11 1.5(4) . . . . ?
C23 C12 C13 C14 47.0(4) . . . . ?
C23 C12 C13 C18 -135.8(3) . . . . ?
C23 C24 C25 C26 -173.6(3) . . . . ?
C23 C24 C37 C36 -9.1(4) . . . . ?
C23 C24 C37 C38 171.8(2) . . . . ?
C23 C40 C41 C42 -179.9(3) . . . . ?
C23 C40 C53 C52 -0.2(5) . . . . ?
C23 C40 C53 C54 178.3(3) . . . . ?
C24 C23 C40 C41 66.3(4) . . . . ?
C24 C23 C40 C53 -109.9(3) . . . . ?
C24 C25 C26 C27 1.7(5) . . . . ?
C24 C37 C38 C27 1.5(4) . . . . ?
C24 C37 C38 C39 -177.6(2) . . . . ?
C25 C24 C37 C36 177.9(3) . . . . ?
C25 C24 C37 C38 -1.3(4) . . . . ?
C25 C26 C27 C28 177.1(3) . . . . ?
C25 C26 C27 C38 -1.5(4) . . . . ?
C26 C27 C28 C29 -178.1(3) . . . . ?
C26 C27 C38 C37 -0.1(4) . . . . ?
C26 C27 C38 C39 179.0(3) . . . . ?
C27 C28 C29 C30 0.0(5) . . . . ?
C27 C38 C39 C30 -1.6(4) . . . . ?
C27 C38 C39 C34 178.3(3) . . . . ?
C28 C27 C38 C37 -178.8(2) . . . . ?
C28 C27 C38 C39 0.4(4) . . . . ?
C28 C29 C30 C31 179.6(3) . . . . ?
C28 C29 C30 C39 -1.2(5) . . . . ?
C29 C30 C31 C32 177.8(3) . . . . ?
C29 C30 C39 C34 -177.9(3) . . . . ?
C29 C30 C39 C38 2.0(4) . . . . ?
C30 C31 C32 C33 0.6(5) . . . . ?
C31 C30 C39 C34 1.3(4) . . . . ?
C31 C30 C39 C38 -178.8(3) . . . . ?
C31 C32 C33 C34 0.4(5) . . . . ?
C32 C33 C34 C35 178.8(3) . . . . ?
C32 C33 C34 C39 -0.5(5) . . . . ?
C33 C34 C35 C36 -178.1(3) . . . . ?
C33 C34 C39 C30 -0.4(4) . . . . ?
C33 C34 C39 C38 179.7(3) . . . . ?
C34 C35 C36 C37 -0.6(4) . . . . ?
C35 C34 C39 C30 -179.7(3) . . . . ?
C35 C34 C39 C38 0.4(4) . . . . ?
C35 C36 C37 C24 179.2(3) . . . . ?
C35 C36 C37 C38 -1.6(4) . . . . ?
C36 C37 C38 C27 -177.8(2) . . . . ?
C36 C37 C38 C39 3.1(4) . . . . ?
C37 C24 C25 C26 -0.3(4) . . . . ?
C37 C38 C39 C30 177.5(2) . . . . ?
C37 C38 C39 C34 -2.6(4) . . . . ?
C38 C27 C28 C29 0.4(4) . . . . ?
C39 C30 C31 C32 -1.4(5) . . . . ?
C39 C34 C35 C36 1.2(4) . . . . ?
C40 C23 C24 C25 82.3(3) . . . . ?
C40 C23 C24 C37 -90.9(3) . . . . ?
C40 C41 C42 C43 1.9(6) . . . . ?
C40 C53 C54 C43 0.8(5) . . . . ?
C40 C53 C54 C55 -178.0(3) . . . . ?
C41 C40 C53 C52 -176.4(3) . . . . ?
C41 C40 C53 C54 2.1(5) . . . . ?
C41 C42 C43 C44 179.7(4) . . . . ?
C41 C42 C43 C54 1.2(6) . . . . ?
C42 C43 C44 C45 -176.4(4) . . . . ?
C42 C43 C54 C53 -2.5(5) . . . . ?
C42 C43 C54 C55 176.3(3) . . . . ?
C43 C44 C45 C46 -0.8(7) . . . . ?
C43 C54 C55 C46 1.1(5) . . . . ?
C43 C54 C55 C50 -178.9(3) . . . . ?
C44 C43 C54 C53 178.9(3) . . . . ?
C44 C43 C54 C55 -2.2(5) . . . . ?
C44 C45 C46 C47 179.3(4) . . . . ?
C44 C45 C46 C55 -0.3(6) . . . . ?
C45 C46 C47 C48 179.0(5) . . . . ?
C45 C46 C55 C50 -179.8(4) . . . . ?
C45 C46 C55 C54 0.1(5) . . . . ?
C46 C47 C48 C49 1.8(8) . . . . ?
C47 C46 C55 C50 0.5(6) . . . . ?
C47 C46 C55 C54 -179.5(4) . . . . ?
C47 C48 C49 C50 -1.4(7) . . . . ?
C48 C49 C50 C51 -178.6(4) . . . . ?
C48 C49 C50 C55 0.6(6) . . . . ?
C49 C50 C51 C52 -179.3(4) . . . . ?
C49 C50 C55 C46 -0.2(6) . . . . ?
C49 C50 C55 C54 179.9(4) . . . . ?
C50 C51 C52 C53 -1.0(5) . . . . ?
C51 C50 C55 C46 179.0(3) . . . . ?
C51 C50 C55 C54 -1.0(5) . . . . ?
C51 C52 C53 C40 178.5(3) . . . . ?
C51 C52 C53 C54 0.0(5) . . . . ?
C52 C53 C54 C43 179.4(3) . . . . ?
C52 C53 C54 C55 0.6(5) . . . . ?
C53 C40 C41 C42 -3.6(5) . . . . ?
C53 C54 C55 C46 180.0(3) . . . . ?
C53 C54 C55 C50 -0.1(5) . . . . ?
C54 C43 C44 C45 2.1(6) . . . . ?
C55 C46 C47 C48 -1.3(7) . . . . ?
C55 C50 C51 C52 1.5(6) . . . . ?
C56 C19 C20 C11 -135.0(3) . . . . ?
C56 C19 C20 C21 46.0(4) . . . . ?
C56 C57 C58 C59 -171.0(3) . . . . ?
C56 C57 C70 C69 -10.7(4) . . . . ?
C56 C57 C70 C71 168.6(2) . . . . ?
C56 C73 C74 C75 177.7(3) . . . . ?
C56 C73 C86 C85 -0.4(10) . . . . ?
C56 C73 C86 C85A 3.8(10) . . . . ?
C56 C73 C86 C87 -178.2(9) . . . . ?
C56 C73 C86 C87A -179.1(13) . . . . ?
C57 C56 C73 C74 71.7(3) . . . . ?
C57 C56 C73 C86 -107.0(3) . . . . ?
C57 C58 C59 C60 2.8(5) . . . . ?
C57 C70 C71 C60 0.9(4) . . . . ?
C57 C70 C71 C72 -177.5(3) . . . . ?
C58 C57 C70 C69 179.8(3) . . . . ?
C58 C57 C70 C71 -0.9(4) . . . . ?
C58 C59 C60 C61 176.3(3) . . . . ?
C58 C59 C60 C71 -2.8(5) . . . . ?
C59 C60 C61 C62 -179.0(3) . . . . ?
C59 C60 C71 C70 0.9(4) . . . . ?
C59 C60 C71 C72 179.3(3) . . . . ?
C60 C61 C62 C63 0.3(6) . . . . ?
C60 C71 C72 C63 -1.0(4) . . . . ?
C60 C71 C72 C67 179.5(3) . . . . ?
C61 C60 C71 C70 -178.1(3) . . . . ?
C61 C60 C71 C72 0.3(4) . . . . ?
C61 C62 C63 C64 -179.9(4) . . . . ?
C61 C62 C63 C72 -1.0(6) . . . . ?
C62 C63 C64 C65 179.1(4) . . . . ?
C62 C63 C72 C67 -179.2(3) . . . . ?
C62 C63 C72 C71 1.3(5) . . . . ?
C63 C64 C65 C66 -0.5(7) . . . . ?
C64 C63 C72 C67 -0.2(5) . . . . ?
C64 C63 C72 C71 -179.7(3) . . . . ?
C64 C65 C66 C67 0.8(6) . . . . ?
C65 C66 C67 C68 178.6(3) . . . . ?
C65 C66 C67 C72 -0.9(6) . . . . ?
C66 C67 C68 C69 -178.3(3) . . . . ?
C66 C67 C72 C63 0.6(5) . . . . ?
C66 C67 C72 C71 -179.9(3) . . . . ?
C67 C68 C69 C70 -1.5(5) . . . . ?
C68 C67 C72 C63 -178.9(3) . . . . ?
C68 C67 C72 C71 0.6(5) . . . . ?
C68 C69 C70 C57 179.2(3) . . . . ?
C68 C69 C70 C71 0.0(4) . . . . ?
C69 C70 C71 C60 -179.8(3) . . . . ?
C69 C70 C71 C72 1.7(4) . . . . ?
C70 C57 C58 C59 -0.9(4) . . . . ?
C70 C71 C72 C63 177.4(3) . . . . ?
C70 C71 C72 C67 -2.1(4) . . . . ?
C71 C60 C61 C62 0.0(5) . . . . ?
C72 C63 C64 C65 0.2(6) . . . . ?
C72 C67 C68 C69 1.1(5) . . . . ?
C73 C56 C57 C58 80.5(3) . . . . ?
C73 C56 C57 C70 -89.2(3) . . . . ?
C73 C74 C75 C76 1.7(13) . . . . ?
C73 C74 C75 C76A 2.1(12) . . . . ?
C73 C86 C87 C76 -1(2) . . . . ?
C73 C86 C87 C88 178.3(12) . . . . ?
C73 C86 C87A C76A 1(2) . . . . ?
C73 C86 C87A C88A -177.4(17) . . . . ?
C74 C73 C86 C85 -179.1(9) . . . . ?
C74 C73 C86 C85A -174.9(10) . . . . ?
C74 C73 C86 C87 3.1(10) . . . . ?
C74 C73 C86 C87A 2.2(14) . . . . ?
C74 C75 C76 C77 -179.9(15) . . . . ?
C74 C75 C76 C87 0(2) . . . . ?
C74 C75 C76A C77A -177.3(18) . . . . ?
C74 C75 C76A C87A 1(3) . . . . ?
C75 C76 C77 C78 177.2(18) . . . . ?
C75 C76 C87 C86 -1(3) . . . . ?
C75 C76 C87 C88 179.9(16) . . . . ?
C75 C76A C77A C78A -177(2) . . . . ?
C75 C76A C87A C86 -2(3) . . . . ?
C75 C76A C87A C88A 176(2) . . . . ?
C76 C77 C78 C79 8(3) . . . . ?
C76 C87 C88 C79 -2(3) . . . . ?
C76 C87 C88 C83 -177(2) . . . . ?
C76A C77A C78A C79A -6(4) . . . . ?
C76A C87A C88A C79A 7(4) . . . . ?
C76A C87A C88A C83A -179(3) . . . . ?
C77 C76 C87 C86 179.7(18) . . . . ?
C77 C76 C87 C88 0(3) . . . . ?
C77 C78 C79 C80 176.9(19) . . . . ?
C77 C78 C79 C88 -10(3) . . . . ?
C77A C76A C87A C86 176.3(19) . . . . ?
C77A C76A C87A C88A -6(4) . . . . ?
C77A C78A C79A C80A 179(3) . . . . ?
C77A C78A C79A C88A 6(4) . . . . ?
C78 C79 C80 C81 174(2) . . . . ?
C78 C79 C88 C83 -178.6(19) . . . . ?
C78 C79 C88 C87 7(3) . . . . ?
C78A C79A C80A C81A -179(3) . . . . ?
C78A C79A C88A C83A 180(3) . . . . ?
C78A C79A C88A C87A -6(4) . . . . ?
C79 C80 C81 C82 1(3) . . . . ?
C79A C80A C81A C82A 6(5) . . . . ?
C80 C79 C88 C83 -5(3) . . . . ?
C80 C79 C88 C87 -179.8(18) . . . . ?
C80 C81 C82 C83 0(3) . . . . ?
C80A C79A C88A C83A 6(4) . . . . ?
C80A C79A C88A C87A 180(2) . . . . ?
C80A C81A C82A C83A -7(4) . . . . ?
C81 C82 C83 C84 -175.2(18) . . . . ?
C81 C82 C83 C88 -4(3) . . . . ?
C81A C82A C83A C84A 179(3) . . . . ?
C81A C82A C83A C88A 7(4) . . . . ?
C82 C83 C84 C85 179.0(18) . . . . ?
C82 C83 C88 C79 7(3) . . . . ?
C82 C83 C88 C87 -179.1(18) . . . . ?
C82A C83A C84A C85A 176(3) . . . . ?
C82A C83A C88A C79A -7(5) . . . . ?
C82A C83A C88A C87A 179(3) . . . . ?
C83 C84 C85 C86 -3(3) . . . . ?
C83A C84A C85A C86 11(4) . . . . ?
C84 C83 C88 C79 177.9(16) . . . . ?
C84 C83 C88 C87 -8(3) . . . . ?
C84 C85 C86 C73 -178.3(12) . . . . ?
C84 C85 C86 C87 -1(2) . . . . ?
C84A C83A C88A C79A -179(2) . . . . ?
C84A C83A C88A C87A 7(5) . . . . ?
C84A C85A C86 C73 173(2) . . . . ?
C84A C85A C86 C87A -5(3) . . . . ?
C85 C86 C87 C76 -179.1(17) . . . . ?
C85 C86 C87 C88 0(2) . . . . ?
C85A C86 C87A C76A 177.8(17) . . . . ?
C85A C86 C87A C88A 0(3) . . . . ?
C86 C73 C74 C75 -3.6(5) . . . . ?
C86 C87 C88 C79 178.2(14) . . . . ?
C86 C87 C88 C83 4(3) . . . . ?
C86 C87A C88A C79A -176(2) . . . . ?
C86 C87A C88A C83A -2(4) . . . . ?
C87 C76 C77 C78 -3(3) . . . . ?
C87A C76A C77A C78A 5(3) . . . . ?
C88 C79 C80 C81 2(3) . . . . ?
C88 C83 C84 C85 8(3) . . . . ?
C88A C79A C80A C81A -6(4) . . . . ?
C88A C83A C84A C85A -11(4) . . . . ?
O3 C102 C103 C104 33.2(15) . . . . ?
C102 O3 C105 C104 17.4(10) . . . . ?
C102 C103 C104 C105 -22.4(15) . . . . ?
C103 C104 C105 O3 2.7(13) . . . . ?
C105 O3 C102 C103 -30.4(11) . . . . ?
O4 C107 C108 C109 29.6(10) . . . . ?
Cl3 Cl3 C111 Cl4 -174.8(17) 2_776 . . . ?
C107 O4 C110 C109 -21.2(10) . . . . ?
C107 C108 C109 C110 -44.7(12) . . . . ?
C108 C109 C110 O4 40.7(12) . . . . ?
C110 O4 C107 C108 -5.8(9) . . . . ?
C89 C90 C91 C91 -176.1(7) . . . 2_565 ?
C92 C92 C93 C95 -149.7(14) 2_675 . . . ?
C92 C92 C94 C95 170.4(9) 2_675 . . . ?
C96 C97 C98 C99 -178.4(8) . . . . ?
C97 C98 C99 C100 177.8(10) . . . . ?
C98 C99 C100 C101 -163.3(11) . . . . ?
C112 C113 C114 C115 164(3) . . . . ?
C113 C114 C115 C116 177(2) . . . . ?
C114 C115 C116 C117 169(2) . . . . ?

loop_
_exptl_oxdiff_crystal_face_indexfrac_h
_exptl_oxdiff_crystal_face_indexfrac_k
_exptl_oxdiff_crystal_face_indexfrac_l
_exptl_oxdiff_crystal_face_x
_exptl_oxdiff_crystal_face_y
_exptl_oxdiff_crystal_face_z
0.0001 -0.0000 -1.0003 0.0566 -0.0050 0.0310
1.9995 -1.0029 0.0041 0.1020 -0.0105 -0.2078
-0.0008 -1.0001 -2.0016 0.1437 0.0986 0.0463
-0.0009 -1.0000 -0.0009 0.0305 0.1086 -0.0156
-0.0011 -0.9999 1.9997 -0.0826 0.1186 -0.0775
0.0010 0.9999 -0.9994 0.0260 -0.1136 0.0466
1.0022 1.9984 -1.9963 0.0878 -0.2868 -0.0030
-8.2295 1.1180 -3.9992 -0.1027 0.3501 0.9311
-0.0573 1.3686 15.0639 -0.8956 -0.0699 -0.4393
-0.2512 8.2036 4.6562 -0.5226 -0.8525 0.0089
1.7780 5.1217 -12.5964 0.6197 -0.7253 0.2998
6.8786 2.3155 -7.4457 0.5968 -0.6995 -0.3932
